data_4128425
loop_
_publ_author_name
'Lu, Xuefeng'
'Gopalakrishna, Tullimilli Y.'
'Han, Yi'
'Ni, Yong'
'Zou, Ya'
'Wu, Jishan'

_publ_section_title
;
 Bowl-Shaped Carbon Nanobelts Showing Size-Dependent Properties and
 Selective Encapsulation of C<sub>70</sub>.
;
_journal_issue 14
_journal_name_full 'Journal of the American Chemical Society'
_journal_page_first 5934
_journal_page_last 5941
_journal_paper_doi 10.1021/jacs.9b00683
_journal_volume 141
_journal_year 2019
_chemical_formula_sum 'C198 H198 O6'
_chemical_formula_weight 2673.55
_space_group_crystal_system monoclinic
_space_group_IT_number 14
_space_group_name_Hall '-P 2ybc'
_space_group_name_H-M_alt 'P 1 21/c 1'
_atom_sites_solution_hydrogens geom
_audit_creation_method SHELXL-2017/1
_cell_angle_alpha 90
_cell_angle_beta 92.465(3)
_cell_angle_gamma 90
_cell_formula_units_Z 4
_cell_length_a 8.2267(5)
_cell_length_b 41.4797(19)
_cell_length_c 53.185(3)
_cell_measurement_reflns_used 9924
_cell_measurement_temperature 100(2)
_cell_measurement_theta_max 66.07
_cell_measurement_theta_min 2.70
_cell_volume 18132.1(17)
_computing_cell_refinement 'APEX3 v2018.1-0 (Bruker AXS)'
_computing_data_collection 'APEX3 (Bruker AXS)'
_computing_data_reduction 'SAINT V8.32B (Bruker AXS Inc., 2014)'
_computing_molecular_graphics 'Bruker SHELXTL'
_computing_publication_material 'Bruker SHELXTL'
_computing_structure_refinement 'SHELXL--2014 (Sheldrick 2014)'
_computing_structure_solution 'SHELXT--(Sheldrick 2015)'
_diffrn_ambient_temperature 100(2)
_diffrn_measured_fraction_theta_full 0.992
_diffrn_measured_fraction_theta_max 0.992
_diffrn_measurement_device_type 'Bruker D8 venture'
_diffrn_measurement_method '\f and \w scans'
_diffrn_radiation_type CuK\a
_diffrn_radiation_wavelength 1.54178
_diffrn_reflns_av_R_equivalents 0.1434
_diffrn_reflns_av_unetI/netI 0.1585
_diffrn_reflns_Laue_measured_fraction_full 0.992
_diffrn_reflns_Laue_measured_fraction_max 0.992
_diffrn_reflns_limit_h_max 9
_diffrn_reflns_limit_h_min -9
_diffrn_reflns_limit_k_max 38
_diffrn_reflns_limit_k_min -49
_diffrn_reflns_limit_l_max 63
_diffrn_reflns_limit_l_min -63
_diffrn_reflns_number 99733
_diffrn_reflns_point_group_measured_fraction_full 0.992
_diffrn_reflns_point_group_measured_fraction_max 0.992
_diffrn_reflns_theta_full 66.596
_diffrn_reflns_theta_max 66.596
_diffrn_reflns_theta_min 1.975
_exptl_absorpt_coefficient_mu 0.436
_exptl_absorpt_correction_T_max 0.7528
_exptl_absorpt_correction_T_min 0.3744
_exptl_absorpt_correction_type multi-scan
_exptl_absorpt_process_details 'Sadabs, (Sheldrick 2012)'
_exptl_crystal_colour dark_Green
_exptl_crystal_density_diffrn 0.979
_exptl_crystal_description Block
_exptl_crystal_F_000 5736
_exptl_crystal_size_max 0.407
_exptl_crystal_size_mid 0.173
_exptl_crystal_size_min 0.044
_refine_diff_density_max 1.332
_refine_diff_density_min -0.676
_refine_diff_density_rms 0.220
_refine_ls_extinction_coef 0.0164(9)
_refine_ls_extinction_expression Fc^*^=kFc[1+0.001xFc^2^\l^3^/sin(2\q)]^-1/4^
_refine_ls_extinction_method 'SHELXL-2017/1 (Sheldrick 2017)'
_refine_ls_goodness_of_fit_ref 1.674
_refine_ls_hydrogen_treatment constr
_refine_ls_matrix_type full
_refine_ls_number_parameters 1804
_refine_ls_number_reflns 31788
_refine_ls_number_restraints 349
_refine_ls_restrained_S_all 1.672
_refine_ls_R_factor_all 0.2727
_refine_ls_R_factor_gt 0.2283
_refine_ls_shift/su_max 0.004
_refine_ls_shift/su_mean 0.000
_refine_ls_structure_factor_coef Fsqd
_refine_ls_weighting_details 'w=1/[\s^2^(Fo^2^)+(0.2000P)^2^] where P=(Fo^2^+2Fc^2^)/3'
_refine_ls_weighting_scheme calc
_refine_ls_wR_factor_gt 0.5072
_refine_ls_wR_factor_ref 0.5377
_reflns_Friedel_coverage 0.000
_reflns_number_gt 17061
_reflns_number_total 31788
_reflns_threshold_expression 'I > 2\s(I)'
_cod_data_source_file ja9b00683_si_002.cif
_cod_data_source_block h804_sq
_cod_depositor_comments
;
The following automatic conversions were performed:

data item '_exptl_absorpt_correction_type' value 'Multi-scan' was
changed to 'multi-scan' in accordance with the
/home/data/users/saulius/crontab/automatic-downloads/current/ACS/lib/dictionaries/cif_core.dic
dictionary named 'cif_core.dic' version 2.4.2 last updated on
2011-04-26.

Automatic conversion script
Id: cif_fix_values 6909 2019-04-08 15:41:33Z antanas 
;
_cod_original_cell_volume 18132.0(16)
_cod_original_sg_symbol_H-M 'P 21/c'
_cod_database_code 4128425
_shelx_shelxl_version_number 2017/1
_shelx_space_group_comment
; 
The symmetry employed for this shelxl refinement is uniquely defined 
by the following loop, which should always be used as a source of 
symmetry information in preference to the above space-group names. 
They are only intended as comments. 
;
_computing_bruker_data_scaling 'SADABS V2018/1 (Bruker AXS Inc.)'

loop_
_space_group_symop_operation_xyz
'x, y, z'
'-x, y+1/2, -z+1/2'
'-x, -y, -z'
'x, -y-1/2, z-1/2'

loop_
_atom_site_label
_atom_site_type_symbol
_atom_site_fract_x
_atom_site_fract_y
_atom_site_fract_z
_atom_site_U_iso_or_equiv
_atom_site_adp_type
_atom_site_occupancy
_atom_site_site_symmetry_order
_atom_site_calc_flag
_atom_site_refinement_flags_posn
_atom_site_refinement_flags_adp
_atom_site_refinement_flags_occupancy
_atom_site_disorder_assembly
_atom_site_disorder_group
O1 O 0.3076(7) 0.77688(14) 0.88284(11) 0.0642(15) Uani 1 1 d . . . . .
O2 O 0.3740(7) 0.71005(16) 0.87695(11) 0.0701(16) Uani 1 1 d . . . . .
O3 O 0.3646(7) 0.49751(13) 0.59864(10) 0.0589(14) Uani 1 1 d . . . . .
O4 O 0.3524(7) 0.53168(15) 0.55243(11) 0.0654(15) Uani 1 1 d . . . . .
O5 O 0.3159(14) 0.9314(2) 0.55200(15) 0.140(4) Uani 1 1 d D . . . .
O6 O 0.3374(9) 0.96294(17) 0.59832(13) 0.087(2) Uani 1 1 d D . . . .
C1 C 0.0564(10) 0.93771(19) 0.68414(17) 0.060(2) Uani 1 1 d . . . . .
C2 C -0.0468(10) 0.91536(18) 0.69435(16) 0.055(2) Uani 1 1 d . . . . .
C3 C -0.1458(10) 0.90070(18) 0.67435(17) 0.058(2) Uani 1 1 d . . . . .
C4 C -0.2629(10) 0.87845(19) 0.67883(17) 0.061(2) Uani 1 1 d . . . . .
H4 H -0.332753 0.870585 0.665525 0.073 Uiso 1 1 calc R U . . .
C5 C -0.2781(9) 0.86725(19) 0.70402(15) 0.0511(18) Uani 1 1 d . . . . .
C6 C -0.3911(11) 0.8419(2) 0.70755(17) 0.066(2) Uani 1 1 d . . . . .
H6 H -0.463651 0.835510 0.694072 0.080 Uiso 1 1 calc R U . . .
C7 C -0.3958(10) 0.8263(2) 0.73064(17) 0.065(2) Uani 1 1 d . . . . .
H7 H -0.475828 0.810344 0.733507 0.078 Uiso 1 1 calc R U . . .
C8 C -0.2798(10) 0.8346(2) 0.74961(17) 0.059(2) Uani 1 1 d . . . . .
C9 C -0.2656(9) 0.81337(19) 0.77136(15) 0.0551(19) Uani 1 1 d . . . . .
H9 H -0.331369 0.794722 0.773016 0.066 Uiso 1 1 calc R U . . .
C10 C -0.1457(10) 0.82273(17) 0.78989(17) 0.056(2) Uani 1 1 d . . . . .
C11 C -0.0509(10) 0.85077(19) 0.78953(16) 0.0550(19) Uani 1 1 d . . . . .
C12 C -0.0569(9) 0.87043(18) 0.76709(16) 0.0528(19) Uani 1 1 d . . . . .
C13 C 0.0452(9) 0.89636(18) 0.76292(16) 0.0533(19) Uani 1 1 d . . . . .
H13 H 0.118060 0.903288 0.776183 0.064 Uiso 1 1 calc R U . . .
C14 C 0.0447(10) 0.9126(2) 0.73996(16) 0.057(2) Uani 1 1 d . . . . .
H14 H 0.117764 0.930010 0.737913 0.069 Uiso 1 1 calc R U . . .
C15 C -0.0610(10) 0.90373(19) 0.71993(17) 0.058(2) Uani 1 1 d . . . . .
C16 C -0.1757(10) 0.87847(19) 0.72345(17) 0.058(2) Uani 1 1 d . . . . .
C17 C -0.1726(9) 0.86155(19) 0.74712(16) 0.0527(19) Uani 1 1 d . . . . .
C18 C 0.0508(10) 0.85225(18) 0.81102(17) 0.058(2) Uani 1 1 d . . . . .
C19 C 0.0351(11) 0.8209(2) 0.82443(16) 0.063(2) Uani 1 1 d . . . . .
C20 C -0.0837(11) 0.8021(2) 0.81203(17) 0.063(2) Uani 1 1 d . . . . .
C21 C -0.1109(11) 0.7704(2) 0.81624(17) 0.063(2) Uani 1 1 d . . . . .
H21 H -0.195993 0.758862 0.807595 0.075 Uiso 1 1 calc R U . . .
C22 C -0.0020(10) 0.7552(2) 0.83474(17) 0.061(2) Uani 1 1 d . . . . .
C23 C 0.1105(11) 0.7743(2) 0.84958(17) 0.067(2) Uani 1 1 d . . . . .
C24 C 0.1279(11) 0.8089(2) 0.84509(16) 0.062(2) Uani 1 1 d . . . . .
H24 H 0.197016 0.822191 0.855403 0.074 Uiso 1 1 calc R U . . .
C25 C 0.2213(10) 0.7574(2) 0.86610(16) 0.059(2) Uani 1 1 d . . . . .
C26 C 0.2495(11) 0.7253(2) 0.86396(17) 0.068(2) Uani 1 1 d . . . . .
C27 C 0.1417(10) 0.70450(18) 0.84766(16) 0.058(2) Uani 1 1 d . . . . .
C28 C 0.0060(10) 0.7197(2) 0.83428(16) 0.059(2) Uani 1 1 d . . . . .
C29 C -0.0805(11) 0.7010(2) 0.81740(17) 0.064(2) Uani 1 1 d . . . . .
H29 H -0.177134 0.709532 0.809583 0.077 Uiso 1 1 calc R U . . .
C30 C -0.0352(10) 0.67123(18) 0.81139(16) 0.0553(19) Uani 1 1 d . . . . .
C31 C 0.1033(11) 0.6559(2) 0.82350(16) 0.062(2) Uani 1 1 d . . . . .
C32 C 0.1892(10) 0.6723(2) 0.84236(17) 0.064(2) Uani 1 1 d . . . . .
H32 H 0.277344 0.662325 0.851516 0.077 Uiso 1 1 calc R U . . .
C33 C 0.1595(10) 0.96269(18) 0.69718(16) 0.0545(19) Uani 1 1 d . . . . .
C34 C 0.3310(10) 0.9613(2) 0.69679(17) 0.061(2) Uani 1 1 d . . . . .
C35 C 0.4238(12) 0.9859(2) 0.70917(17) 0.070(2) Uani 1 1 d . . . . .
H35 H 0.539189 0.984483 0.709613 0.084 Uiso 1 1 calc R U . . .
C36 C 0.3512(9) 1.0117(2) 0.72058(17) 0.058(2) Uani 1 1 d . . . . .
C37 C 0.1836(9) 1.01235(19) 0.72101(16) 0.0552(19) Uani 1 1 d . . . . .
H37 H 0.133329 1.029538 0.729563 0.066 Uiso 1 1 calc R U . . .
C38 C 0.0803(9) 0.98781(17) 0.70891(17) 0.057(2) Uani 1 1 d . . . . .
C39 C 0.4179(11) 0.9333(3) 0.68576(19) 0.077(3) Uani 1 1 d . . . . .
H39A H 0.524650 0.930697 0.694426 0.115 Uiso 1 1 calc R U . . .
H39B H 0.432153 0.937149 0.667815 0.115 Uiso 1 1 calc R U . . .
H39C H 0.353723 0.913603 0.687818 0.115 Uiso 1 1 calc R U . . .
C40 C 0.4512(11) 1.0389(2) 0.73260(18) 0.072(3) Uani 1 1 d . . . . .
H40A H 0.380399 1.052832 0.742183 0.108 Uiso 1 1 calc R U . . .
H40B H 0.501464 1.051508 0.719444 0.108 Uiso 1 1 calc R U . . .
H40C H 0.536382 1.029759 0.743937 0.108 Uiso 1 1 calc R U . . .
C41 C -0.0965(10) 0.9905(2) 0.71042(19) 0.068(2) Uani 1 1 d . . . . .
H41A H -0.124739 1.012332 0.715679 0.102 Uiso 1 1 calc R U . . .
H41B H -0.134572 0.974891 0.722714 0.102 Uiso 1 1 calc R U . . .
H41C H -0.148588 0.985951 0.693875 0.102 Uiso 1 1 calc R U . . .
C42 C 0.1698(10) 0.8777(2) 0.81999(16) 0.060(2) Uani 1 1 d . . . . .
C43 C 0.3320(14) 0.8750(3) 0.81540(19) 0.083(3) Uani 1 1 d . . . . .
C44 C 0.4402(13) 0.8974(4) 0.8242(2) 0.098(4) Uani 1 1 d . . . . .
H44 H 0.553336 0.894472 0.822162 0.117 Uiso 1 1 calc R U . . .
C45 C 0.3847(14) 0.9244(3) 0.8362(2) 0.081(3) Uani 1 1 d . . . . .
C46 C 0.2217(14) 0.9296(3) 0.8392(2) 0.085(3) Uani 1 1 d . . . . .
H46 H 0.185947 0.948552 0.847303 0.102 Uiso 1 1 calc R U . . .
C47 C 0.1069(10) 0.9062(2) 0.83014(18) 0.063(2) Uani 1 1 d . . . . .
C48 C 0.3984(14) 0.8453(4) 0.8012(3) 0.119(5) Uani 1 1 d . . . . .
H48A H 0.514521 0.848322 0.798509 0.178 Uiso 1 1 calc R U . . .
H48B H 0.339240 0.843013 0.784912 0.178 Uiso 1 1 calc R U . . .
H48C H 0.383331 0.825783 0.811251 0.178 Uiso 1 1 calc R U . . .
C49 C 0.5067(17) 0.9519(4) 0.8459(3) 0.127(5) Uani 1 1 d . . . . .
H49A H 0.450027 0.966704 0.856949 0.190 Uiso 1 1 calc R U . . .
H49B H 0.546161 0.963843 0.831517 0.190 Uiso 1 1 calc R U . . .
H49C H 0.599154 0.942121 0.855350 0.190 Uiso 1 1 calc R U . . .
C50 C -0.0699(13) 0.9100(3) 0.8324(2) 0.090(3) Uani 1 1 d . . . . .
H50A H -0.090597 0.926319 0.845234 0.134 Uiso 1 1 calc R U . . .
H50B H -0.117172 0.889376 0.837416 0.134 Uiso 1 1 calc R U . . .
H50C H -0.119593 0.916789 0.816229 0.134 Uiso 1 1 calc R U . . .
C51 C 0.3512(10) 0.7673(2) 0.90800(18) 0.073(3) Uani 1 1 d D . . . .
H51A H 0.386484 0.786672 0.917611 0.087 Uiso 1 1 calc R U . . .
H51B H 0.445879 0.752606 0.907518 0.087 Uiso 1 1 calc R U . . .
C52 C 0.2193(9) 0.7506(2) 0.92220(18) 0.076(3) Uani 1 1 d D . . . .
H52A H 0.186697 0.730711 0.913046 0.091 Uiso 1 1 calc R U . . .
H52B H 0.264987 0.744195 0.938978 0.091 Uiso 1 1 calc R U . . .
C53 C 0.0705(10) 0.7708(2) 0.9256(2) 0.079(3) Uani 1 1 d D . . . .
H53A H 0.019668 0.775967 0.908896 0.094 Uiso 1 1 calc R U . . .
H53B H 0.103455 0.791433 0.933772 0.094 Uiso 1 1 calc R U . . .
C54 C -0.0544(10) 0.75437(19) 0.94145(17) 0.069(2) Uani 1 1 d D . . . .
H54A H 0.001042 0.745580 0.956852 0.083 Uiso 1 1 calc R U . . .
H54B H -0.102798 0.736057 0.931828 0.083 Uiso 1 1 calc R U . . .
C55 C -0.1902(9) 0.7771(2) 0.94899(18) 0.074(3) Uani 1 1 d D . . . .
H55A H -0.141578 0.795206 0.958778 0.089 Uiso 1 1 calc R U . . .
H55B H -0.244136 0.786111 0.933557 0.089 Uiso 1 1 calc R U . . .
C56 C -0.3183(9) 0.76079(18) 0.96458(17) 0.064(2) Uani 1 1 d D . . . .
H56A H -0.383785 0.746004 0.953614 0.077 Uiso 1 1 calc R U . . .
H56B H -0.262772 0.747685 0.977932 0.077 Uiso 1 1 calc R U . . .
C57 C -0.4313(11) 0.7845(2) 0.97669(19) 0.080(3) Uani 1 1 d D . . . .
H57A H -0.490428 0.796824 0.963208 0.096 Uiso 1 1 calc R U . . .
H57B H -0.364570 0.800103 0.986780 0.096 Uiso 1 1 calc R U . . .
C58 C -0.5550(12) 0.7695(3) 0.9935(2) 0.087(3) Uani 1 1 d D . . . .
H58A H -0.653923 0.782679 0.993084 0.130 Uiso 1 1 calc R U . . .
H58B H -0.509271 0.768421 1.010841 0.130 Uiso 1 1 calc R U . . .
H58C H -0.581487 0.747704 0.987561 0.130 Uiso 1 1 calc R U . . .
C59 C 0.5309(14) 0.7195(4) 0.8662(2) 0.118(2) Uani 1 1 d D U . . .
H59A H 0.542240 0.743291 0.866518 0.142 Uiso 1 1 calc R U . . .
H59B H 0.534020 0.712183 0.848561 0.142 Uiso 1 1 calc R U . . .
C60 C 0.6692(14) 0.7042(3) 0.8818(2) 0.119(2) Uani 1 1 d D U . . .
H60A H 0.771806 0.715416 0.878135 0.143 Uiso 1 1 calc R U . . .
H60B H 0.649521 0.707502 0.899865 0.143 Uiso 1 1 calc R U . . .
C61 C 0.6895(14) 0.6687(3) 0.8770(2) 0.123(2) Uani 1 1 d D U . . .
H61A H 0.702178 0.665126 0.858775 0.147 Uiso 1 1 calc R U . . .
H61B H 0.590488 0.657147 0.881900 0.147 Uiso 1 1 calc R U . . .
C62 C 0.8364(15) 0.6550(3) 0.8916(2) 0.127(2) Uani 1 1 d D U . . .
H62A H 0.934069 0.667474 0.887353 0.152 Uiso 1 1 calc R U . . .
H62B H 0.820726 0.657745 0.909821 0.152 Uiso 1 1 calc R U . . .
C63 C 0.8666(14) 0.6197(3) 0.8863(2) 0.131(2) Uani 1 1 d D U . . .
H63A H 0.767690 0.607272 0.890078 0.157 Uiso 1 1 calc R U . . .
H63B H 0.885292 0.617011 0.868160 0.157 Uiso 1 1 calc R U . . .
C64 C 1.0102(12) 0.6056(4) 0.9014(2) 0.133(2) Uani 1 1 d D U . . .
H64A H 1.009107 0.614365 0.918674 0.160 Uiso 1 1 calc R U . . .
H64B H 0.994314 0.581998 0.902546 0.160 Uiso 1 1 calc R U . . .
C65 C 1.1755(12) 0.6116(4) 0.8914(3) 0.134(2) Uani 1 1 d D U . . .
H65A H 1.198987 0.634976 0.892954 0.160 Uiso 1 1 calc R U . . .
H65B H 1.170955 0.606330 0.873247 0.160 Uiso 1 1 calc R U . . .
C66 C 1.3160(15) 0.5934(4) 0.9038(3) 0.134(3) Uani 1 1 d D U . . .
H66A H 1.418122 0.604432 0.900335 0.200 Uiso 1 1 calc R U . . .
H66B H 1.318408 0.571469 0.897024 0.200 Uiso 1 1 calc R U . . .
H66C H 1.302771 0.592595 0.921982 0.200 Uiso 1 1 calc R U . . .
C67 C 0.1367(10) 0.6251(2) 0.81079(16) 0.056(2) Uani 1 1 d . . . . .
C68 C 0.0241(9) 0.62345(17) 0.78984(17) 0.054(2) Uani 1 1 d . . . . .
C69 C -0.0849(9) 0.65003(18) 0.78992(16) 0.0541(19) Uani 1 1 d . . . . .
C70 C -0.2043(10) 0.6568(2) 0.77179(16) 0.059(2) Uani 1 1 d . . . . .
H70 H -0.276187 0.674509 0.773557 0.070 Uiso 1 1 calc R U . . .
C71 C -0.2166(10) 0.63590(18) 0.74976(16) 0.055(2) Uani 1 1 d . . . . .
C72 C -0.3328(11) 0.6426(2) 0.73077(18) 0.063(2) Uani 1 1 d . . . . .
H72 H -0.415707 0.657994 0.733595 0.076 Uiso 1 1 calc R U . . .
C73 C -0.3288(10) 0.6273(2) 0.70799(19) 0.068(2) Uani 1 1 d . . . . .
H73 H -0.405016 0.632867 0.694780 0.082 Uiso 1 1 calc R U . . .
C74 C -0.2125(10) 0.60346(19) 0.70422(17) 0.059(2) Uani 1 1 d . . . . .
C75 C -0.1964(11) 0.5906(2) 0.67931(16) 0.061(2) Uani 1 1 d . . . . .
H75 H -0.263547 0.598202 0.665603 0.074 Uiso 1 1 calc R U . . .
C76 C -0.0841(10) 0.5674(2) 0.67580(18) 0.063(2) Uani 1 1 d . . . . .
C77 C 0.0267(9) 0.55488(17) 0.69516(15) 0.0522(19) Uani 1 1 d . . . . .
C78 C 0.0135(9) 0.56923(16) 0.72067(16) 0.0518(19) Uani 1 1 d . . . . .
C79 C 0.1248(10) 0.56077(19) 0.74070(16) 0.057(2) Uani 1 1 d . . . . .
H79 H 0.198377 0.543338 0.738931 0.068 Uiso 1 1 calc R U . . .
C80 C 0.1248(10) 0.57867(19) 0.76336(15) 0.0536(19) Uani 1 1 d . . . . .
H80 H 0.201945 0.573595 0.776571 0.064 Uiso 1 1 calc R U . . .
C81 C 0.0171(9) 0.60287(19) 0.76663(16) 0.0546(19) Uani 1 1 d . . . . .
C82 C -0.1041(10) 0.61106(17) 0.74787(16) 0.0541(19) Uani 1 1 d . . . . .
C83 C -0.0991(9) 0.59295(18) 0.72413(16) 0.0536(19) Uani 1 1 d . . . . .
C84 C 0.1229(9) 0.53189(19) 0.68557(16) 0.0546(19) Uani 1 1 d . . . . .
C85 C 0.1021(10) 0.53289(18) 0.65788(17) 0.057(2) Uani 1 1 d . . . . .
C86 C -0.0256(11) 0.55430(19) 0.65225(18) 0.066(2) Uani 1 1 d . . . . .
C87 C -0.0772(10) 0.5632(2) 0.62783(16) 0.059(2) Uani 1 1 d . . . . .
H87 H -0.173755 0.575323 0.624452 0.071 Uiso 1 1 calc R U . . .
C88 C 0.0260(10) 0.5529(2) 0.60815(15) 0.057(2) Uani 1 1 d . . . . .
C89 C 0.1444(10) 0.5295(2) 0.61313(16) 0.060(2) Uani 1 1 d . . . . .
C90 C 0.1870(10) 0.5192(2) 0.63843(17) 0.059(2) Uani 1 1 d . . . . .
H90 H 0.269917 0.503676 0.641741 0.070 Uiso 1 1 calc R U . . .
C91 C 0.2517(9) 0.5213(2) 0.59291(16) 0.058(2) Uani 1 1 d . . . . .
C92 C 0.2448(10) 0.5375(2) 0.57080(16) 0.062(2) Uani 1 1 d . . . . .
C93 C 0.1244(11) 0.5617(2) 0.56532(16) 0.062(2) Uani 1 1 d . . . . .
C94 C 0.0073(10) 0.5678(2) 0.58355(16) 0.057(2) Uani 1 1 d . . . . .
C95 C -0.1051(10) 0.5930(2) 0.57954(16) 0.059(2) Uani 1 1 d . . . . .
H95 H -0.192720 0.595958 0.590370 0.071 Uiso 1 1 calc R U . . .
C96 C -0.0844(10) 0.61336(19) 0.55941(17) 0.059(2) Uani 1 1 d . . . . .
C97 C 0.0346(10) 0.6092(2) 0.54202(16) 0.059(2) Uani 1 1 d . . . . .
C98 C 0.1401(10) 0.5827(2) 0.54401(16) 0.063(2) Uani 1 1 d . . . . .
H98 H 0.218551 0.578718 0.531788 0.075 Uiso 1 1 calc R U . . .
C99 C 0.2636(10) 0.6029(2) 0.81881(16) 0.0561(19) Uani 1 1 d . . . . .
C100 C 0.2261(10) 0.5735(2) 0.82841(17) 0.063(2) Uani 1 1 d . . . . .
C101 C 0.3537(10) 0.5514(2) 0.83706(17) 0.064(2) Uani 1 1 d . . . . .
H101 H 0.329197 0.530746 0.843556 0.077 Uiso 1 1 calc R U . . .
C102 C 0.5118(10) 0.5618(2) 0.83546(16) 0.057(2) Uani 1 1 d . . . . .
C103 C 0.5546(11) 0.5902(2) 0.82557(17) 0.065(2) Uani 1 1 d . . . . .
H103 H 0.666025 0.595733 0.824242 0.078 Uiso 1 1 calc R U . . .
C104 C 0.4288(9) 0.61220(19) 0.81703(15) 0.0526(19) Uani 1 1 d . . . . .
C105 C 0.0550(12) 0.5628(2) 0.8304(2) 0.079(3) Uani 1 1 d . . . . .
H10A H 0.052617 0.542220 0.839412 0.119 Uiso 1 1 calc R U . . .
H10B H 0.004356 0.560223 0.813543 0.119 Uiso 1 1 calc R U . . .
H10C H -0.005078 0.579059 0.839701 0.119 Uiso 1 1 calc R U . . .
C106 C 0.6509(11) 0.5397(2) 0.84492(19) 0.070(2) Uani 1 1 d . . . . .
H10D H 0.740322 0.540935 0.833358 0.105 Uiso 1 1 calc R U . . .
H10E H 0.611511 0.517487 0.845720 0.105 Uiso 1 1 calc R U . . .
H10F H 0.689813 0.546698 0.861732 0.105 Uiso 1 1 calc R U . . .
C107 C 0.4747(11) 0.6433(2) 0.8052(2) 0.077(3) Uani 1 1 d . . . . .
H10G H 0.593246 0.645756 0.806290 0.115 Uiso 1 1 calc R U . . .
H10H H 0.424444 0.661223 0.814078 0.115 Uiso 1 1 calc R U . . .
H10I H 0.436404 0.643471 0.787506 0.115 Uiso 1 1 calc R U . . .
C108 C 0.2338(9) 0.50830(18) 0.69901(16) 0.0539(19) Uani 1 1 d . . . . .
C109 C 0.1649(9) 0.48285(17) 0.71193(16) 0.0531(19) Uani 1 1 d . . . . .
C110 C 0.2606(10) 0.4597(2) 0.72353(17) 0.064(2) Uani 1 1 d . . . . .
H110 H 0.212028 0.441471 0.731026 0.076 Uiso 1 1 calc R U . . .
C111 C 0.4320(9) 0.46300(19) 0.72428(17) 0.057(2) Uani 1 1 d . . . . .
C112 C 0.4948(10) 0.4877(2) 0.71219(19) 0.073(3) Uani 1 1 d . . . . .
H112 H 0.609917 0.489394 0.712077 0.087 Uiso 1 1 calc R U . . .
C113 C 0.4006(10) 0.5116(2) 0.69942(18) 0.065(2) Uani 1 1 d . . . . .
C114 C -0.0182(10) 0.4804(2) 0.7129(2) 0.075(3) Uani 1 1 d . . . . .
H11A H -0.046429 0.466285 0.726788 0.113 Uiso 1 1 calc R U . . .
H11B H -0.062837 0.471472 0.696970 0.113 Uiso 1 1 calc R U . . .
H11C H -0.064023 0.501912 0.715449 0.113 Uiso 1 1 calc R U . . .
C115 C 0.5335(12) 0.4364(3) 0.73663(19) 0.079(3) Uani 1 1 d . . . . .
H11D H 0.641865 0.444771 0.741417 0.119 Uiso 1 1 calc R U . . .
H11E H 0.543616 0.418509 0.724784 0.119 Uiso 1 1 calc R U . . .
H11F H 0.480576 0.428780 0.751684 0.119 Uiso 1 1 calc R U . . .
C116 C 0.4830(11) 0.5390(2) 0.6868(2) 0.077(3) Uani 1 1 d . . . . .
H11G H 0.578561 0.530953 0.678371 0.115 Uiso 1 1 calc R U . . .
H11H H 0.517216 0.555161 0.699390 0.115 Uiso 1 1 calc R U . . .
H11I H 0.407215 0.548892 0.674316 0.115 Uiso 1 1 calc R U . . .
C117 C 0.3856(19) 0.4735(3) 0.5807(3) 0.141(3) Uiso 1 1 d D U . . .
H11J H 0.501884 0.473671 0.576660 0.170 Uiso 1 1 calc R U . . .
H11K H 0.323192 0.480154 0.565258 0.170 Uiso 1 1 calc R U . . .
C118 C 0.3412(16) 0.4390(3) 0.5857(3) 0.141(3) Uiso 1 1 d D U . . .
H11L H 0.428574 0.429004 0.596402 0.170 Uiso 1 1 calc R U . . .
H11M H 0.333985 0.427191 0.569524 0.170 Uiso 1 1 calc R U . . .
C119 C 0.1823(15) 0.4357(3) 0.5984(3) 0.138(3) Uiso 1 1 d D U . . .
H11N H 0.100682 0.449972 0.589915 0.165 Uiso 1 1 calc R U . . .
H11O H 0.197322 0.443088 0.616095 0.165 Uiso 1 1 calc R U . . .
C120 C 0.1161(15) 0.4009(3) 0.5983(3) 0.137(3) Uiso 1 1 d D U . . .
H12A H 0.020166 0.399919 0.608875 0.164 Uiso 1 1 calc R U . . .
H12B H 0.079937 0.395072 0.580889 0.164 Uiso 1 1 calc R U . . .
C121 C 0.2424(16) 0.3766(3) 0.6080(3) 0.140(3) Uiso 1 1 d D U . . .
H12C H 0.331687 0.375296 0.596142 0.168 Uiso 1 1 calc R U . . .
H12D H 0.289373 0.383848 0.624500 0.168 Uiso 1 1 calc R U . . .
C122 C 0.1672(16) 0.3434(3) 0.6109(3) 0.141(3) Uiso 1 1 d D U . . .
H12E H 0.120841 0.336499 0.594260 0.169 Uiso 1 1 calc R U . . .
H12F H 0.076159 0.345225 0.622375 0.169 Uiso 1 1 calc R U . . .
C123 C 0.2833(18) 0.3173(3) 0.6209(3) 0.140(3) Uiso 1 1 d D U . . .
H12G H 0.219229 0.297427 0.623320 0.169 Uiso 1 1 calc R U . . .
H12H H 0.361556 0.312641 0.607729 0.169 Uiso 1 1 calc R U . . .
C124 C 0.3787(19) 0.3241(4) 0.6449(3) 0.147(4) Uiso 1 1 d D U . . .
H12I H 0.439091 0.304745 0.650277 0.220 Uiso 1 1 calc R U . . .
H12J H 0.304144 0.330271 0.657991 0.220 Uiso 1 1 calc R U . . .
H12K H 0.455242 0.341757 0.642265 0.220 Uiso 1 1 calc R U . . .
C125 C 0.5198(11) 0.5428(2) 0.55844(19) 0.072(2) Uani 1 1 d . . . . .
H12L H 0.519876 0.566267 0.561819 0.087 Uiso 1 1 calc R U . . .
H12M H 0.564316 0.531628 0.573676 0.087 Uiso 1 1 calc R U . . .
C126 C 0.6200(10) 0.5358(2) 0.53718(18) 0.066(2) Uani 1 1 d . . . . .
H12N H 0.608774 0.512577 0.533232 0.079 Uiso 1 1 calc R U . . .
H12O H 0.735053 0.539582 0.542633 0.079 Uiso 1 1 calc R U . . .
C127 C 0.5864(12) 0.5543(3) 0.51333(19) 0.083(3) Uani 1 1 d . . . . .
H12P H 0.606995 0.577420 0.516870 0.100 Uiso 1 1 calc R U . . .
H12Q H 0.469243 0.552057 0.508566 0.100 Uiso 1 1 calc R U . . .
C128 C 0.6830(12) 0.5448(2) 0.49081(19) 0.075(3) Uani 1 1 d . . . . .
H12R H 0.655735 0.522262 0.486159 0.090 Uiso 1 1 calc R U . . .
H12S H 0.649407 0.558694 0.476374 0.090 Uiso 1 1 calc R U . . .
C129 C 0.8638(11) 0.5475(2) 0.49527(18) 0.072(2) Uani 1 1 d . . . . .
H12T H 0.900612 0.530386 0.507213 0.087 Uiso 1 1 calc R U . . .
H12U H 0.889222 0.568538 0.503236 0.087 Uiso 1 1 calc R U . . .
C130 C 0.9584(11) 0.5444(2) 0.47136(19) 0.075(3) Uani 1 1 d . . . . .
H13A H 0.936691 0.522882 0.463967 0.090 Uiso 1 1 calc R U . . .
H13B H 0.915969 0.560660 0.459096 0.090 Uiso 1 1 calc R U . . .
C131 C 1.1395(11) 0.5488(2) 0.47467(19) 0.071(2) Uani 1 1 d . . . . .
H13C H 1.161808 0.569185 0.483825 0.085 Uiso 1 1 calc R U . . .
H13D H 1.184519 0.530947 0.485199 0.085 Uiso 1 1 calc R U . . .
C132 C 1.2239(11) 0.5495(3) 0.4509(2) 0.079(3) Uani 1 1 d . . . . .
H13E H 1.341776 0.549787 0.454520 0.118 Uiso 1 1 calc R U . . .
H13F H 1.191701 0.568825 0.441394 0.118 Uiso 1 1 calc R U . . .
H13G H 1.194779 0.530252 0.441002 0.118 Uiso 1 1 calc R U . . .
C133 C 0.0367(10) 0.6386(2) 0.52569(16) 0.059(2) Uani 1 1 d . . . . .
C134 C -0.0687(10) 0.6600(2) 0.53523(16) 0.061(2) Uani 1 1 d . . . . .
C135 C -0.1545(9) 0.6456(2) 0.55464(17) 0.059(2) Uani 1 1 d . . . . .
C136 C -0.2678(9) 0.6608(2) 0.56739(16) 0.060(2) Uani 1 1 d . . . . .
H136 H -0.331026 0.649078 0.578773 0.071 Uiso 1 1 calc R U . . .
C137 C -0.2948(10) 0.6942(2) 0.56418(17) 0.063(2) Uani 1 1 d . . . . .
C138 C -0.4047(11) 0.7115(2) 0.5777(2) 0.077(3) Uani 1 1 d . . . . .
H138 H -0.483098 0.700136 0.586899 0.092 Uiso 1 1 calc R U . . .
C139 C -0.4040(10) 0.7457(2) 0.57839(19) 0.068(2) Uani 1 1 d . . . . .
H139 H -0.476458 0.757061 0.588633 0.082 Uiso 1 1 calc R U . . .
C140 C -0.2956(10) 0.7623(2) 0.56383(18) 0.067(2) Uani 1 1 d . . . . .
C141 C -0.2697(11) 0.7966(2) 0.56819(18) 0.064(2) Uani 1 1 d . . . . .
H141 H -0.333935 0.807504 0.579935 0.076 Uiso 1 1 calc R U . . .
C142 C -0.1618(9) 0.8125(2) 0.55652(16) 0.057(2) Uani 1 1 d . . . . .
C143 C -0.0702(10) 0.7980(2) 0.53608(16) 0.061(2) Uani 1 1 d . . . . .
C144 C -0.0902(10) 0.7632(2) 0.53108(17) 0.062(2) Uani 1 1 d . . . . .
C145 C 0.0062(11) 0.7456(2) 0.51513(17) 0.065(2) Uani 1 1 d . . . . .
H145 H 0.074376 0.756842 0.504120 0.078 Uiso 1 1 calc R U . . .
C146 C 0.0054(12) 0.7133(2) 0.51490(17) 0.070(2) Uani 1 1 d . . . . .
H146 H 0.072842 0.702303 0.503622 0.084 Uiso 1 1 calc R U . . .
C147 C -0.0916(11) 0.6950(2) 0.53072(16) 0.065(2) Uani 1 1 d . . . . .
C148 C -0.1952(10) 0.7120(2) 0.54664(18) 0.065(2) Uani 1 1 d . . . . .
C149 C -0.1965(11) 0.7465(2) 0.54686(17) 0.066(2) Uani 1 1 d . . . . .
C150 C 0.0298(11) 0.8210(2) 0.52635(18) 0.065(2) Uani 1 1 d . . . . .
C151 C 0.0191(12) 0.8505(3) 0.54264(17) 0.074(3) Uani 1 1 d . . . . .
C152 C -0.0977(11) 0.8444(2) 0.56018(17) 0.064(2) Uani 1 1 d . . . . .
C153 C -0.1236(13) 0.8641(2) 0.58018(18) 0.073(2) Uani 1 1 d . . . . .
H153 H -0.208330 0.859619 0.591245 0.087 Uiso 1 1 calc R U . . .
C154 C -0.0188(11) 0.8923(2) 0.58431(16) 0.066(2) Uani 1 1 d . . . . .
C155 C 0.0972(13) 0.8978(2) 0.56592(17) 0.075(3) Uani 1 1 d . . . . .
C156 C 0.1120(13) 0.8786(2) 0.54460(18) 0.072(2) Uani 1 1 d . . . . .
H156 H 0.183389 0.884441 0.531795 0.087 Uiso 1 1 calc R U . . .
C157 C 0.2082(13) 0.9244(3) 0.5702(2) 0.085(3) Uani 1 1 d . . . . .
C158 C 0.2147(12) 0.9415(2) 0.59294(17) 0.074(3) Uani 1 1 d . . . . .
C159 C 0.1022(11) 0.9330(2) 0.61193(17) 0.067(2) Uani 1 1 d . . . . .
C160 C -0.0148(13) 0.9102(2) 0.60735(17) 0.072(2) Uani 1 1 d . . . . .
C161 C -0.1151(11) 0.9003(3) 0.62706(18) 0.073(3) Uani 1 1 d . . . . .
H161 H -0.202398 0.885702 0.623853 0.087 Uiso 1 1 calc R U . . .
C162 C -0.0835(9) 0.91233(19) 0.65076(17) 0.058(2) Uani 1 1 d . . . . .
C163 C 0.0438(11) 0.9344(2) 0.65650(17) 0.065(2) Uani 1 1 d . . . . .
C164 C 0.1288(12) 0.9470(2) 0.63749(19) 0.073(2) Uani 1 1 d . . . . .
H164 H 0.203145 0.964238 0.640448 0.088 Uiso 1 1 calc R U . . .
C165 C 0.1389(9) 0.6392(2) 0.50303(16) 0.060(2) Uani 1 1 d . . . . .
C166 C 0.3035(12) 0.6403(2) 0.50459(19) 0.069(2) Uani 1 1 d . . . . .
C167 C 0.3888(11) 0.6393(2) 0.4827(2) 0.067(2) Uani 1 1 d . . . . .
H167 H 0.504297 0.638644 0.484037 0.081 Uiso 1 1 calc R U . . .
C168 C 0.3124(10) 0.6392(2) 0.45889(19) 0.065(2) Uani 1 1 d . . . . .
C169 C 0.1475(10) 0.6389(2) 0.45757(17) 0.064(2) Uani 1 1 d . . . . .
H169 H 0.092913 0.638958 0.441466 0.077 Uiso 1 1 calc R U . . .
C170 C 0.0543(9) 0.6386(2) 0.47908(16) 0.056(2) Uani 1 1 d . . . . .
C171 C 0.3980(14) 0.6444(3) 0.5294(2) 0.092(3) Uani 1 1 d . . . . .
H17A H 0.437821 0.666586 0.530856 0.138 Uiso 1 1 calc R U . . .
H17B H 0.490519 0.629473 0.530079 0.138 Uiso 1 1 calc R U . . .
H17C H 0.326946 0.639696 0.543233 0.138 Uiso 1 1 calc R U . . .
C172 C 0.4083(14) 0.6373(3) 0.4353(2) 0.087(3) Uani 1 1 d . . . . .
H17D H 0.343792 0.646460 0.421086 0.130 Uiso 1 1 calc R U . . .
H17E H 0.433433 0.614704 0.431688 0.130 Uiso 1 1 calc R U . . .
H17F H 0.509847 0.649474 0.437727 0.130 Uiso 1 1 calc R U . . .
C173 C -0.1294(10) 0.6370(2) 0.47673(18) 0.066(2) Uani 1 1 d . . . . .
H17G H -0.163934 0.633328 0.459098 0.099 Uiso 1 1 calc R U . . .
H17H H -0.175187 0.657362 0.482497 0.099 Uiso 1 1 calc R U . . .
H17I H -0.168045 0.619248 0.487078 0.099 Uiso 1 1 calc R U . . .
C174 C 0.1382(10) 0.8209(2) 0.50484(16) 0.061(2) Uani 1 1 d . . . . .
C175 C 0.3006(11) 0.8167(2) 0.50749(18) 0.070(2) Uani 1 1 d . . . . .
C176 C 0.3985(13) 0.8182(2) 0.4867(2) 0.079(3) Uani 1 1 d . . . . .
H176 H 0.512710 0.815408 0.489233 0.095 Uiso 1 1 calc R U . . .
C177 C 0.3355(11) 0.8236(2) 0.46289(19) 0.065(2) Uani 1 1 d . . . . .
C178 C 0.1681(10) 0.8272(2) 0.45953(18) 0.063(2) Uani 1 1 d . . . . .
H178 H 0.122768 0.830046 0.442955 0.076 Uiso 1 1 calc R U . . .
C179 C 0.0630(10) 0.8267(2) 0.47976(16) 0.061(2) Uani 1 1 d . . . . .
C180 C 0.3889(18) 0.8087(4) 0.5343(2) 0.121(5) Uani 1 1 d . . . . .
H18A H 0.479866 0.823572 0.537484 0.181 Uiso 1 1 calc R U . . .
H18B H 0.429761 0.786470 0.534294 0.181 Uiso 1 1 calc R U . . .
H18C H 0.310683 0.811059 0.547610 0.181 Uiso 1 1 calc R U . . .
C181 C 0.4425(13) 0.8252(2) 0.4410(2) 0.084(3) Uani 1 1 d . . . . .
H18D H 0.396401 0.811804 0.427315 0.126 Uiso 1 1 calc R U . . .
H18E H 0.551172 0.817246 0.446102 0.126 Uiso 1 1 calc R U . . .
H18F H 0.450205 0.847570 0.435301 0.126 Uiso 1 1 calc R U . . .
C182 C -0.1155(11) 0.8300(3) 0.4757(2) 0.077(3) Uani 1 1 d . . . . .
H18G H -0.141632 0.834954 0.458006 0.115 Uiso 1 1 calc R U . . .
H18H H -0.154745 0.847439 0.486317 0.115 Uiso 1 1 calc R U . . .
H18I H -0.168224 0.809728 0.480222 0.115 Uiso 1 1 calc R U . . .
C1X C 0.273(5) 0.9667(5) 0.5377(5) 0.158(3) Uiso 0.5 1 d D U P A 1
H1X1 H 0.164044 0.973302 0.543140 0.189 Uiso 0.5 1 calc R U P A 1
H1X2 H 0.351284 0.982612 0.544795 0.189 Uiso 0.5 1 calc R U P A 1
C2X C 0.270(4) 0.9710(12) 0.5090(5) 0.158(3) Uiso 0.5 1 d D U P A 1
H2X1 H 0.260662 0.994221 0.505047 0.189 Uiso 0.5 1 calc R U P A 1
H2X2 H 0.374023 0.963141 0.502692 0.189 Uiso 0.5 1 calc R U P A 1
C3X C 0.132(4) 0.9533(9) 0.4955(4) 0.158(3) Uiso 0.5 1 d D U P A 1
H3X1 H 0.027803 0.962916 0.500527 0.190 Uiso 0.5 1 calc R U P A 1
H3X2 H 0.133057 0.930568 0.501328 0.190 Uiso 0.5 1 calc R U P A 1
C4X C 0.134(4) 0.9535(7) 0.4671(4) 0.159(3) Uiso 0.5 1 d D U P A 1
H4X1 H 0.029390 0.945031 0.460162 0.191 Uiso 0.5 1 calc R U P A 1
H4X2 H 0.221166 0.938688 0.461870 0.191 Uiso 0.5 1 calc R U P A 1
C5X C 0.164(5) 0.9868(6) 0.4558(4) 0.159(3) Uiso 0.5 1 d D U P A 1
H5X1 H 0.061850 0.999481 0.456126 0.191 Uiso 0.5 1 calc R U P A 1
H5X2 H 0.247595 0.998191 0.466325 0.191 Uiso 0.5 1 calc R U P A 1
C6X C 0.219(6) 0.9849(6) 0.4288(5) 0.159(3) Uiso 0.5 1 d D U P A 1
H6X1 H 0.331367 0.976563 0.429033 0.191 Uiso 0.5 1 calc R U P A 1
H6X2 H 0.148353 0.969366 0.419332 0.191 Uiso 0.5 1 calc R U P A 1
C7X C 0.213(4) 1.0170(8) 0.4151(6) 0.159(3) Uiso 0.5 1 d D U P A 1
H7X1 H 0.223681 1.034560 0.427711 0.191 Uiso 0.5 1 calc R U P A 1
H7X2 H 0.105137 1.019313 0.406299 0.191 Uiso 0.5 1 calc R U P A 1
C8X C 0.344(4) 1.0213(9) 0.3960(6) 0.160(3) Uiso 0.5 1 d D U P A 1
H8X1 H 0.332319 1.042546 0.388053 0.240 Uiso 0.5 1 calc R U P A 1
H8X2 H 0.451748 1.019750 0.404618 0.240 Uiso 0.5 1 calc R U P A 1
H8X3 H 0.333003 1.004477 0.383169 0.240 Uiso 0.5 1 calc R U P A 1
C1W C 0.297(5) 0.9708(4) 0.5453(5) 0.157(3) Uiso 0.5 1 d D U P A 2
H1W1 H 0.190852 0.979131 0.550528 0.189 Uiso 0.5 1 calc R U P A 2
H1W2 H 0.385037 0.983373 0.554023 0.189 Uiso 0.5 1 calc R U P A 2
C2W C 0.309(4) 0.9732(12) 0.5167(5) 0.158(3) Uiso 0.5 1 d D U P A 2
H2W1 H 0.334364 0.995776 0.512329 0.189 Uiso 0.5 1 calc R U P A 2
H2W2 H 0.402126 0.959734 0.511697 0.189 Uiso 0.5 1 calc R U P A 2
C3W C 0.160(3) 0.9628(10) 0.5015(4) 0.158(3) Uiso 0.5 1 d D U P A 2
H3W1 H 0.076221 0.979819 0.502687 0.190 Uiso 0.5 1 calc R U P A 2
H3W2 H 0.116790 0.942983 0.509032 0.190 Uiso 0.5 1 calc R U P A 2
C4W C 0.187(5) 0.9565(7) 0.4739(4) 0.159(3) Uiso 0.5 1 d D U P A 2
H4W1 H 0.085070 0.947625 0.465969 0.191 Uiso 0.5 1 calc R U P A 2
H4W2 H 0.272625 0.939965 0.472561 0.191 Uiso 0.5 1 calc R U P A 2
C5W C 0.236(4) 0.9867(8) 0.4595(4) 0.159(3) Uiso 0.5 1 d D U P A 2
H5W1 H 0.181253 1.005740 0.466640 0.191 Uiso 0.5 1 calc R U P A 2
H5W2 H 0.354582 0.989934 0.461843 0.191 Uiso 0.5 1 calc R U P A 2
C6W C 0.191(5) 0.9847(9) 0.4314(4) 0.159(3) Uiso 0.5 1 d D U P A 2
H6W1 H 0.223465 0.963304 0.425110 0.191 Uiso 0.5 1 calc R U P A 2
H6W2 H 0.071355 0.986512 0.428907 0.191 Uiso 0.5 1 calc R U P A 2
C7W C 0.270(4) 1.0106(9) 0.4158(5) 0.160(3) Uiso 0.5 1 d D U P A 2
H7W1 H 0.389490 1.007314 0.416857 0.192 Uiso 0.5 1 calc R U P A 2
H7W2 H 0.247713 1.031907 0.423292 0.192 Uiso 0.5 1 calc R U P A 2
C8W C 0.213(5) 1.0111(9) 0.3882(5) 0.159(3) Uiso 0.5 1 d D U P A 2
H8W1 H 0.269607 1.028370 0.379506 0.238 Uiso 0.5 1 calc R U P A 2
H8W2 H 0.237599 0.990343 0.380451 0.238 Uiso 0.5 1 calc R U P A 2
H8W3 H 0.095586 1.014978 0.386897 0.238 Uiso 0.5 1 calc R U P A 2
C1Y C 0.240(4) 0.9977(6) 0.5930(6) 0.156(3) Uiso 0.5 1 d D U P B 3
H1Y1 H 0.120922 0.994578 0.591503 0.187 Uiso 0.5 1 calc R U P B 3
H1Y2 H 0.266581 1.013647 0.606414 0.187 Uiso 0.5 1 calc R U P B 3
C2Y C 0.308(5) 1.0080(5) 0.5679(5) 0.156(3) Uiso 0.5 1 d D U P B 3
H2Y1 H 0.425008 1.002023 0.567820 0.187 Uiso 0.5 1 calc R U P B 3
H2Y2 H 0.250835 0.996004 0.554086 0.187 Uiso 0.5 1 calc R U P B 3
C3Y C 0.292(7) 1.0438(5) 0.5629(6) 0.155(3) Uiso 0.5 1 d D U P B 3
H3Y1 H 0.176136 1.049971 0.564469 0.186 Uiso 0.5 1 calc R U P B 3
H3Y2 H 0.356249 1.055622 0.576086 0.186 Uiso 0.5 1 calc R U P B 3
C4Y C 0.346(4) 1.0544(6) 0.5374(4) 0.155(3) Uiso 0.5 1 d D U P B 3
H4Y1 H 0.293794 1.040245 0.524343 0.186 Uiso 0.5 1 calc R U P B 3
H4Y2 H 0.465102 1.051283 0.536793 0.186 Uiso 0.5 1 calc R U P B 3
C5Y C 0.306(4) 1.0894(5) 0.5308(4) 0.156(3) Uiso 0.5 1 d D U P B 3
H5Y1 H 0.223430 1.097419 0.542353 0.187 Uiso 0.5 1 calc R U P B 3
H5Y2 H 0.405029 1.102662 0.533523 0.187 Uiso 0.5 1 calc R U P B 3
C6Y C 0.241(3) 1.0935(8) 0.5037(4) 0.156(3) Uiso 0.5 1 d D U P B 3
H6Y1 H 0.174624 1.074431 0.498845 0.188 Uiso 0.5 1 calc R U P B 3
H6Y2 H 0.168605 1.112621 0.502754 0.188 Uiso 0.5 1 calc R U P B 3
C7Y C 0.373(4) 1.0977(9) 0.4850(4) 0.157(3) Uiso 0.5 1 d D U P B 3
H7Y1 H 0.479576 1.093006 0.493667 0.188 Uiso 0.5 1 calc R U P B 3
H7Y2 H 0.374780 1.120518 0.479593 0.188 Uiso 0.5 1 calc R U P B 3
C8Y C 0.356(5) 1.0765(12) 0.4617(6) 0.157(3) Uiso 0.5 1 d D U P B 3
H8Y1 H 0.445812 1.080772 0.450754 0.235 Uiso 0.5 1 calc R U P B 3
H8Y2 H 0.357247 1.053804 0.466770 0.235 Uiso 0.5 1 calc R U P B 3
H8Y3 H 0.252231 1.081374 0.452666 0.235 Uiso 0.5 1 calc R U P B 3
C1Z C 0.316(5) 1.0015(5) 0.5883(7) 0.156(3) Uiso 0.5 1 d D U P B 4
H1Z1 H 0.427732 1.007646 0.593859 0.187 Uiso 0.5 1 calc R U P B 4
H1Z2 H 0.326241 0.995827 0.570405 0.187 Uiso 0.5 1 calc R U P B 4
C2Z C 0.263(4) 1.0366(5) 0.5825(5) 0.156(3) Uiso 0.5 1 d D U P B 4
H2Z1 H 0.143511 1.038101 0.583890 0.187 Uiso 0.5 1 calc R U P B 4
H2Z2 H 0.313512 1.050817 0.595591 0.187 Uiso 0.5 1 calc R U P B 4
C3Z C 0.305(7) 1.0493(6) 0.5572(6) 0.155(3) Uiso 0.5 1 d D U P B 4
H3Z1 H 0.237960 1.037485 0.544408 0.186 Uiso 0.5 1 calc R U P B 4
H3Z2 H 0.420009 1.043522 0.554644 0.186 Uiso 0.5 1 calc R U P B 4
C4Z C 0.286(4) 1.0849(5) 0.5517(4) 0.155(3) Uiso 0.5 1 d D U P B 4
H4Z1 H 0.317625 1.097092 0.567142 0.187 Uiso 0.5 1 calc R U P B 4
H4Z2 H 0.170154 1.089370 0.547566 0.187 Uiso 0.5 1 calc R U P B 4
C5Z C 0.387(4) 1.0975(7) 0.5301(4) 0.156(3) Uiso 0.5 1 d D U P B 4
H5Z1 H 0.376378 1.121219 0.529406 0.187 Uiso 0.5 1 calc R U P B 4
H5Z2 H 0.502937 1.092378 0.533977 0.187 Uiso 0.5 1 calc R U P B 4
C6Z C 0.338(4) 1.0836(9) 0.5044(4) 0.156(3) Uiso 0.5 1 d D U P B 4
H6Z1 H 0.350118 1.059910 0.505110 0.187 Uiso 0.5 1 calc R U P B 4
H6Z2 H 0.221604 1.088433 0.500721 0.187 Uiso 0.5 1 calc R U P B 4
C7Z C 0.435(4) 1.0963(10) 0.4829(4) 0.157(3) Uiso 0.5 1 d D U P B 4
H7Z1 H 0.552185 1.092493 0.486986 0.188 Uiso 0.5 1 calc R U P B 4
H7Z2 H 0.418933 1.119922 0.481689 0.188 Uiso 0.5 1 calc R U P B 4
C8Z C 0.393(6) 1.0815(13) 0.4573(5) 0.157(3) Uiso 0.5 1 d D U P B 4
H8Z1 H 0.461380 1.091149 0.444659 0.235 Uiso 0.5 1 calc R U P B 4
H8Z2 H 0.411723 1.058224 0.458008 0.235 Uiso 0.5 1 calc R U P B 4
H8Z3 H 0.278155 1.085718 0.452699 0.235 Uiso 0.5 1 calc R U P B 4

loop_
_atom_site_aniso_label
_atom_site_aniso_U_11
_atom_site_aniso_U_22
_atom_site_aniso_U_33
_atom_site_aniso_U_23
_atom_site_aniso_U_13
_atom_site_aniso_U_12
O1 0.085(4) 0.054(3) 0.053(4) -0.009(3) -0.007(3) -0.002(3)
O2 0.076(4) 0.083(4) 0.051(4) -0.011(3) -0.002(3) 0.018(3)
O3 0.068(3) 0.048(3) 0.061(4) 0.000(3) 0.005(3) 0.004(3)
O4 0.063(3) 0.075(4) 0.059(4) 0.003(3) 0.007(3) 0.008(3)
O5 0.244(11) 0.098(6) 0.083(6) -0.030(4) 0.077(6) -0.093(7)
O6 0.110(5) 0.086(5) 0.067(4) -0.012(3) 0.024(4) -0.034(4)
C1 0.077(5) 0.037(4) 0.067(6) -0.003(4) 0.006(4) 0.003(4)
C2 0.062(5) 0.041(4) 0.063(5) -0.005(4) 0.002(4) 0.016(4)
C3 0.063(5) 0.033(4) 0.077(6) 0.002(4) 0.004(4) 0.010(3)
C4 0.071(5) 0.043(4) 0.071(6) -0.003(4) 0.012(4) 0.007(4)
C5 0.057(4) 0.047(4) 0.049(5) 0.000(3) 0.002(3) 0.015(3)
C6 0.087(6) 0.053(5) 0.058(6) -0.005(4) -0.006(4) 0.009(4)
C7 0.060(5) 0.073(6) 0.061(6) 0.002(4) 0.004(4) 0.005(4)
C8 0.064(5) 0.051(5) 0.063(6) -0.001(4) 0.011(4) 0.008(4)
C9 0.059(4) 0.050(4) 0.058(5) -0.007(4) 0.010(4) 0.006(4)
C10 0.065(5) 0.033(4) 0.071(6) 0.004(4) 0.016(4) 0.009(3)
C11 0.063(5) 0.047(4) 0.055(5) -0.003(4) 0.002(4) 0.015(4)
C12 0.047(4) 0.041(4) 0.070(6) -0.002(4) 0.007(4) 0.011(3)
C13 0.051(4) 0.043(4) 0.067(5) -0.006(4) 0.011(4) -0.001(3)
C14 0.061(5) 0.048(4) 0.064(6) -0.003(4) 0.016(4) 0.013(4)
C15 0.074(5) 0.040(4) 0.062(6) -0.004(4) 0.015(4) 0.015(4)
C16 0.058(4) 0.048(5) 0.071(6) -0.013(4) 0.013(4) 0.020(4)
C17 0.049(4) 0.049(4) 0.062(5) -0.002(4) 0.013(4) -0.007(3)
C18 0.066(5) 0.037(4) 0.072(6) -0.008(4) 0.023(4) -0.008(3)
C19 0.090(6) 0.053(5) 0.044(5) -0.009(4) 0.002(4) -0.001(4)
C20 0.070(5) 0.058(5) 0.062(6) -0.001(4) 0.016(4) -0.002(4)
C21 0.078(5) 0.052(5) 0.058(5) -0.004(4) 0.005(4) 0.018(4)
C22 0.065(5) 0.057(5) 0.061(6) 0.008(4) 0.008(4) -0.004(4)
C23 0.068(5) 0.073(6) 0.061(6) 0.001(4) 0.010(4) 0.008(5)
C24 0.075(5) 0.063(5) 0.048(5) 0.005(4) 0.014(4) 0.016(4)
C25 0.061(5) 0.060(5) 0.056(5) 0.001(4) 0.008(4) 0.009(4)
C26 0.068(5) 0.081(6) 0.053(5) 0.001(4) -0.011(4) 0.017(5)
C27 0.072(5) 0.039(4) 0.065(5) 0.009(4) 0.016(4) 0.010(4)
C28 0.065(5) 0.051(5) 0.060(5) 0.007(4) 0.005(4) 0.010(4)
C29 0.065(5) 0.062(5) 0.066(6) -0.005(4) 0.011(4) 0.003(4)
C30 0.066(5) 0.041(4) 0.061(5) 0.001(4) 0.016(4) 0.010(4)
C31 0.084(6) 0.045(4) 0.057(5) 0.005(4) 0.009(4) 0.009(4)
C32 0.052(4) 0.072(6) 0.068(6) -0.007(5) 0.012(4) 0.011(4)
C33 0.068(5) 0.035(4) 0.061(5) -0.002(3) 0.008(4) -0.004(3)
C34 0.062(5) 0.049(5) 0.072(6) 0.006(4) 0.013(4) -0.003(4)
C35 0.077(6) 0.071(6) 0.062(6) 0.004(5) 0.002(4) 0.007(5)
C36 0.053(4) 0.052(5) 0.068(6) 0.001(4) -0.002(4) -0.009(4)
C37 0.056(4) 0.043(4) 0.067(5) -0.010(4) 0.006(4) -0.013(3)
C38 0.061(5) 0.029(4) 0.078(6) 0.002(4) -0.008(4) -0.007(3)
C39 0.071(5) 0.085(7) 0.076(7) -0.016(5) 0.014(5) 0.024(5)
C40 0.081(6) 0.061(5) 0.073(6) 0.002(4) -0.011(5) -0.027(5)
C41 0.062(5) 0.062(5) 0.082(7) -0.012(5) 0.014(4) -0.014(4)
C42 0.050(4) 0.075(6) 0.056(5) 0.006(4) 0.007(4) -0.009(4)
C43 0.095(7) 0.090(7) 0.063(6) 0.027(5) -0.001(5) -0.010(6)
C44 0.063(6) 0.143(12) 0.087(8) 0.030(8) 0.004(5) -0.029(7)
C45 0.092(8) 0.072(7) 0.076(7) 0.016(5) -0.016(6) -0.029(6)
C46 0.099(8) 0.083(7) 0.072(7) -0.001(5) -0.005(6) -0.010(6)
C47 0.057(5) 0.053(5) 0.079(6) -0.006(4) 0.003(4) -0.008(4)
C48 0.090(8) 0.161(13) 0.107(10) 0.027(9) 0.031(7) 0.049(8)
C49 0.138(11) 0.135(12) 0.102(10) 0.018(8) -0.051(8) -0.059(9)
C50 0.094(7) 0.076(7) 0.099(8) -0.023(6) 0.011(6) 0.015(6)
C51 0.066(5) 0.089(7) 0.063(6) 0.008(5) 0.011(4) 0.025(5)
C52 0.077(6) 0.078(6) 0.072(6) -0.021(5) -0.003(5) 0.035(5)
C53 0.093(7) 0.056(6) 0.087(7) 0.001(5) 0.008(5) 0.018(5)
C54 0.095(6) 0.050(5) 0.063(6) -0.001(4) 0.007(5) -0.011(5)
C55 0.083(6) 0.068(6) 0.071(6) 0.003(5) -0.004(5) 0.009(5)
C56 0.064(5) 0.051(5) 0.077(6) -0.006(4) 0.006(4) -0.007(4)
C57 0.080(6) 0.079(7) 0.082(7) -0.011(5) 0.014(5) -0.004(5)
C58 0.078(6) 0.081(7) 0.104(9) 0.003(6) 0.039(6) 0.008(5)
C59 0.114(4) 0.147(5) 0.094(4) 0.009(4) 0.017(4) 0.067(4)
C60 0.116(4) 0.148(5) 0.095(4) 0.010(4) 0.015(3) 0.068(4)
C61 0.121(4) 0.151(5) 0.097(4) 0.009(4) 0.012(3) 0.067(4)
C62 0.126(4) 0.154(5) 0.100(4) 0.009(4) 0.009(3) 0.066(4)
C63 0.132(4) 0.157(5) 0.103(4) 0.009(4) 0.006(3) 0.063(4)
C64 0.135(4) 0.159(5) 0.105(4) 0.009(4) 0.003(3) 0.060(4)
C65 0.136(4) 0.159(5) 0.106(4) 0.009(4) 0.002(4) 0.057(4)
C66 0.135(5) 0.158(6) 0.107(5) 0.007(5) 0.001(4) 0.054(5)
C67 0.060(5) 0.053(5) 0.055(5) -0.004(4) 0.013(4) 0.013(4)
C68 0.056(4) 0.035(4) 0.075(6) 0.002(4) 0.022(4) 0.004(3)
C69 0.059(4) 0.036(4) 0.069(6) 0.000(4) 0.016(4) -0.002(3)
C70 0.059(5) 0.056(5) 0.061(5) -0.003(4) 0.003(4) -0.001(4)
C71 0.063(5) 0.039(4) 0.066(5) 0.005(4) 0.020(4) 0.005(3)
C72 0.070(5) 0.052(5) 0.068(6) 0.005(4) 0.005(4) 0.011(4)
C73 0.058(5) 0.070(6) 0.076(7) 0.003(5) 0.010(4) -0.002(4)
C74 0.058(4) 0.045(4) 0.074(6) 0.002(4) 0.000(4) 0.000(4)
C75 0.074(5) 0.057(5) 0.053(5) 0.006(4) 0.007(4) 0.005(4)
C76 0.065(5) 0.049(5) 0.077(6) -0.004(4) 0.019(4) -0.009(4)
C77 0.062(5) 0.036(4) 0.059(5) 0.005(3) 0.011(4) -0.009(3)
C78 0.059(4) 0.022(3) 0.075(6) 0.006(3) 0.017(4) 0.005(3)
C79 0.067(5) 0.040(4) 0.063(5) 0.001(4) 0.000(4) 0.012(4)
C80 0.061(4) 0.048(4) 0.052(5) 0.005(4) 0.008(4) -0.006(4)
C81 0.059(4) 0.046(4) 0.059(5) 0.004(4) 0.006(4) 0.000(4)
C82 0.065(5) 0.035(4) 0.063(5) -0.006(3) 0.013(4) 0.008(3)
C83 0.062(4) 0.036(4) 0.062(5) 0.000(3) 0.001(4) -0.003(3)
C84 0.048(4) 0.048(4) 0.068(6) 0.000(4) 0.002(4) -0.001(3)
C85 0.063(5) 0.036(4) 0.071(6) 0.006(4) -0.007(4) 0.001(3)
C86 0.085(6) 0.038(4) 0.076(6) 0.004(4) 0.016(5) -0.013(4)
C87 0.073(5) 0.051(5) 0.054(5) 0.002(4) -0.002(4) 0.012(4)
C88 0.062(5) 0.058(5) 0.051(5) 0.002(4) 0.011(4) 0.008(4)
C89 0.073(5) 0.052(5) 0.055(5) -0.003(4) 0.009(4) -0.002(4)
C90 0.060(5) 0.048(4) 0.068(6) -0.001(4) 0.003(4) -0.002(4)
C91 0.056(4) 0.057(5) 0.061(6) -0.008(4) 0.016(4) 0.003(4)
C92 0.066(5) 0.069(5) 0.051(5) -0.003(4) 0.007(4) 0.012(4)
C93 0.076(5) 0.053(5) 0.057(5) 0.007(4) 0.008(4) 0.015(4)
C94 0.060(5) 0.054(5) 0.056(5) -0.001(4) 0.010(4) 0.008(4)
C95 0.063(5) 0.058(5) 0.059(5) 0.002(4) 0.019(4) 0.010(4)
C96 0.061(5) 0.045(4) 0.071(6) -0.006(4) 0.009(4) -0.010(4)
C97 0.073(5) 0.054(5) 0.051(5) 0.006(4) 0.010(4) 0.003(4)
C98 0.068(5) 0.072(6) 0.049(5) 0.002(4) 0.003(4) 0.011(4)
C99 0.060(5) 0.051(5) 0.058(5) -0.004(4) 0.008(4) 0.002(4)
C100 0.055(5) 0.068(6) 0.067(6) 0.001(4) 0.007(4) 0.005(4)
C101 0.070(5) 0.053(5) 0.070(6) 0.001(4) 0.000(4) 0.014(4)
C102 0.058(5) 0.049(5) 0.065(5) 0.003(4) 0.003(4) 0.004(4)
C103 0.070(5) 0.059(5) 0.067(6) -0.008(4) 0.000(4) 0.002(4)
C104 0.051(4) 0.057(5) 0.051(5) -0.006(4) 0.018(3) 0.013(4)
C105 0.094(7) 0.062(6) 0.082(7) 0.007(5) 0.010(5) -0.004(5)
C106 0.070(5) 0.057(5) 0.084(7) 0.011(5) -0.003(5) 0.025(4)
C107 0.074(6) 0.059(5) 0.100(8) -0.002(5) 0.037(5) -0.012(4)
C108 0.054(4) 0.045(4) 0.064(5) -0.006(4) 0.017(4) -0.001(3)
C109 0.056(4) 0.034(4) 0.070(5) 0.004(3) 0.009(4) 0.006(3)
C110 0.067(5) 0.052(5) 0.073(6) 0.007(4) 0.013(4) 0.012(4)
C111 0.058(5) 0.038(4) 0.074(6) -0.001(4) 0.004(4) -0.002(3)
C112 0.051(5) 0.081(7) 0.086(7) -0.002(5) -0.003(4) 0.012(5)
C113 0.061(5) 0.053(5) 0.080(6) -0.002(4) 0.013(4) -0.007(4)
C114 0.068(5) 0.056(5) 0.104(8) 0.022(5) 0.029(5) -0.003(4)
C115 0.091(6) 0.079(7) 0.067(6) -0.007(5) -0.019(5) 0.019(5)
C116 0.066(5) 0.059(5) 0.107(8) -0.003(5) 0.027(5) -0.008(4)
C125 0.074(6) 0.067(6) 0.076(7) 0.001(5) 0.002(5) -0.013(5)
C126 0.058(5) 0.059(5) 0.081(7) -0.001(4) 0.024(4) 0.003(4)
C127 0.074(6) 0.105(8) 0.070(7) 0.005(6) 0.008(5) 0.015(6)
C128 0.091(7) 0.065(6) 0.069(6) -0.003(5) -0.001(5) 0.012(5)
C129 0.082(6) 0.075(6) 0.060(6) 0.005(5) -0.003(5) 0.003(5)
C130 0.076(6) 0.069(6) 0.079(7) -0.007(5) 0.001(5) -0.013(5)
C131 0.079(6) 0.057(5) 0.078(7) -0.010(4) 0.008(5) 0.015(4)
C132 0.062(5) 0.078(7) 0.098(8) -0.004(5) 0.010(5) -0.004(5)
C133 0.062(5) 0.060(5) 0.056(5) -0.001(4) 0.010(4) 0.012(4)
C134 0.058(5) 0.077(6) 0.050(5) -0.001(4) 0.010(4) 0.010(4)
C135 0.049(4) 0.063(5) 0.064(6) 0.006(4) -0.004(4) 0.000(4)
C136 0.051(4) 0.064(5) 0.064(5) 0.000(4) 0.011(4) 0.013(4)
C137 0.058(5) 0.065(6) 0.067(6) -0.010(4) 0.007(4) -0.005(4)
C138 0.064(5) 0.074(6) 0.092(8) 0.000(5) 0.015(5) -0.012(5)
C139 0.056(5) 0.059(5) 0.091(7) -0.010(5) 0.016(4) 0.008(4)
C140 0.050(4) 0.087(7) 0.063(6) 0.012(5) -0.003(4) -0.007(4)
C141 0.064(5) 0.055(5) 0.071(6) -0.001(4) -0.002(4) -0.007(4)
C142 0.052(4) 0.055(5) 0.064(5) 0.001(4) -0.009(4) -0.003(4)
C143 0.069(5) 0.057(5) 0.059(5) 0.005(4) 0.007(4) -0.014(4)
C144 0.063(5) 0.062(5) 0.060(5) 0.010(4) -0.004(4) -0.005(4)
C145 0.067(5) 0.071(6) 0.056(6) 0.001(4) 0.006(4) -0.021(4)
C146 0.094(6) 0.067(6) 0.049(5) 0.004(4) 0.009(4) -0.002(5)
C147 0.076(5) 0.068(6) 0.051(5) -0.007(4) 0.006(4) -0.016(4)
C148 0.058(5) 0.066(6) 0.071(6) 0.005(4) 0.012(4) -0.012(4)
C149 0.068(5) 0.077(6) 0.051(5) -0.006(4) -0.004(4) 0.001(5)
C150 0.080(6) 0.050(5) 0.065(6) 0.004(4) -0.003(4) 0.003(4)
C151 0.097(7) 0.080(7) 0.045(5) 0.001(4) 0.012(5) -0.001(5)
C152 0.075(5) 0.050(5) 0.067(6) -0.004(4) 0.007(4) 0.013(4)
C153 0.099(7) 0.053(5) 0.067(6) 0.005(4) 0.012(5) -0.004(5)
C154 0.086(6) 0.061(5) 0.050(5) -0.009(4) -0.008(4) -0.007(4)
C155 0.105(7) 0.069(6) 0.052(6) -0.013(4) 0.014(5) -0.023(5)
C156 0.105(7) 0.050(5) 0.062(6) 0.005(4) 0.017(5) -0.010(5)
C157 0.098(7) 0.090(7) 0.069(7) -0.008(6) 0.022(5) -0.015(6)
C158 0.099(7) 0.070(6) 0.053(6) -0.016(4) 0.014(5) -0.029(5)
C159 0.086(6) 0.056(5) 0.061(6) -0.011(4) 0.020(5) -0.008(5)
C160 0.100(7) 0.064(6) 0.053(6) -0.006(4) 0.015(5) -0.001(5)
C161 0.068(5) 0.084(7) 0.066(6) -0.004(5) 0.014(4) -0.023(5)
C162 0.058(4) 0.042(4) 0.076(6) -0.007(4) 0.007(4) -0.008(4)
C163 0.085(6) 0.048(5) 0.060(6) 0.000(4) -0.006(4) 0.010(4)
C164 0.087(6) 0.067(6) 0.066(6) 0.005(5) 0.002(5) 0.009(5)
C165 0.047(4) 0.073(6) 0.059(5) -0.003(4) 0.007(4) -0.003(4)
C166 0.088(6) 0.048(5) 0.071(6) -0.005(4) -0.004(5) -0.016(4)
C167 0.065(5) 0.055(5) 0.082(7) 0.000(4) -0.004(5) 0.006(4)
C168 0.058(5) 0.053(5) 0.086(7) -0.001(4) 0.027(5) -0.010(4)
C169 0.059(5) 0.073(6) 0.061(6) -0.003(4) 0.010(4) 0.008(4)
C170 0.047(4) 0.057(5) 0.065(6) -0.001(4) 0.011(4) 0.002(3)
C171 0.110(8) 0.082(7) 0.081(8) 0.008(6) -0.025(6) -0.004(6)
C172 0.097(7) 0.074(7) 0.091(8) -0.003(6) 0.019(6) 0.011(6)
C173 0.057(5) 0.068(6) 0.074(6) 0.004(4) 0.015(4) -0.005(4)
C174 0.059(5) 0.066(5) 0.057(5) -0.004(4) -0.010(4) 0.007(4)
C175 0.070(5) 0.073(6) 0.066(6) -0.008(5) -0.010(5) 0.020(5)
C176 0.078(6) 0.065(6) 0.095(8) 0.001(5) 0.007(6) 0.006(5)
C177 0.074(6) 0.045(5) 0.078(7) -0.009(4) 0.014(5) -0.007(4)
C178 0.059(5) 0.063(5) 0.067(6) 0.002(4) 0.010(4) -0.003(4)
C179 0.061(5) 0.066(5) 0.057(5) 0.006(4) 0.006(4) -0.003(4)
C180 0.149(11) 0.130(11) 0.079(9) -0.007(8) -0.029(8) 0.022(9)
C181 0.091(7) 0.059(6) 0.104(8) -0.010(5) 0.022(6) 0.013(5)
C182 0.065(5) 0.076(6) 0.090(7) -0.015(5) 0.015(5) 0.002(5)

loop_
_atom_type_symbol
_atom_type_description
_atom_type_scat_dispersion_real
_atom_type_scat_dispersion_imag
_atom_type_scat_source
C C 0.0181 0.0091 'International Tables Vol C Tables 4.2.6.8 and 6.1.1.4'
H H 0.0000 0.0000 'International Tables Vol C Tables 4.2.6.8 and 6.1.1.4'
O O 0.0492 0.0322 'International Tables Vol C Tables 4.2.6.8 and 6.1.1.4'

loop_
_geom_angle_atom_site_label_1
_geom_angle_atom_site_label_2
_geom_angle_atom_site_label_3
_geom_angle
C25 O1 C51 123.0(7)
C26 O2 C59 109.2(7)
C91 O3 C117 117.5(9)
C92 O4 C125 114.6(7)
C157 O5 C1W 107.4(16)
C157 O5 C1X 112.0(17)
C158 O6 C1Y 100.5(15)
C158 O6 C1Z 118.7(16)
C2 C1 C163 108.1(7)
C2 C1 C33 129.0(8)
C163 C1 C33 122.9(8)
C1 C2 C3 109.2(8)
C1 C2 C15 131.7(8)
C3 C2 C15 118.9(8)
C4 C3 C2 122.4(8)
C4 C3 C162 130.7(8)
C2 C3 C162 106.6(7)
C3 C4 C5 118.4(8)
C3 C4 H4 120.8
C5 C4 H4 120.8
C16 C5 C6 122.0(8)
C16 C5 C4 121.0(8)
C6 C5 C4 116.7(8)
C7 C6 C5 120.3(8)
C7 C6 H6 119.9
C5 C6 H6 119.9
C6 C7 C8 118.5(9)
C6 C7 H7 120.7
C8 C7 H7 120.7
C7 C8 C17 121.9(8)
C7 C8 C9 116.8(8)
C17 C8 C9 121.1(8)
C10 C9 C8 114.6(8)
C10 C9 H9 122.7
C8 C9 H9 122.7
C11 C10 C9 126.1(8)
C11 C10 C20 108.0(7)
C9 C10 C20 125.6(7)
C18 C11 C10 110.0(7)
C18 C11 C12 130.8(8)
C10 C11 C12 118.7(8)
C13 C12 C17 117.7(8)
C13 C12 C11 124.7(8)
C17 C12 C11 117.5(7)
C12 C13 C14 122.3(8)
C12 C13 H13 118.9
C14 C13 H13 118.9
C13 C14 C15 121.4(8)
C13 C14 H14 119.3
C15 C14 H14 119.3
C14 C15 C16 119.1(8)
C14 C15 C2 123.8(8)
C16 C15 C2 116.5(8)
C5 C16 C15 122.2(8)
C5 C16 C17 118.4(8)
C15 C16 C17 119.0(8)
C8 C17 C16 118.2(7)
C8 C17 C12 121.3(8)
C16 C17 C12 120.4(7)
C11 C18 C19 107.1(7)
C11 C18 C42 130.8(8)
C19 C18 C42 122.0(8)
C20 C19 C24 121.3(8)
C20 C19 C18 109.5(8)
C24 C19 C18 129.0(8)
C21 C20 C19 125.6(9)
C21 C20 C10 128.3(8)
C19 C20 C10 104.9(7)
C20 C21 C22 115.7(9)
C20 C21 H21 122.2
C22 C21 H21 122.2
C23 C22 C21 120.1(8)
C23 C22 C28 122.3(8)
C21 C22 C28 116.8(8)
C25 C23 C22 116.7(8)
C25 C23 C24 121.3(9)
C22 C23 C24 121.3(8)
C19 C24 C23 115.0(9)
C19 C24 H24 122.5
C23 C24 H24 122.5
C26 C25 O1 123.0(8)
C26 C25 C23 122.7(8)
O1 C25 C23 114.0(8)
C25 C26 O2 122.6(8)
C25 C26 C27 121.1(7)
O2 C26 C27 116.2(8)
C32 C27 C28 121.7(8)
C32 C27 C26 119.8(8)
C28 C27 C26 117.6(7)
C29 C28 C27 116.6(8)
C29 C28 C22 123.8(8)
C27 C28 C22 117.5(8)
C30 C29 C28 122.8(9)
C30 C29 H29 118.6
C28 C29 H29 118.6
C29 C30 C31 121.9(8)
C29 C30 C69 131.5(8)
C31 C30 C69 105.7(7)
C32 C31 C30 118.8(8)
C32 C31 C67 131.2(8)
C30 C31 C67 109.8(8)
C31 C32 C27 118.0(8)
C31 C32 H32 121.0
C27 C32 H32 121.0
C38 C33 C34 121.7(7)
C38 C33 C1 117.5(7)
C34 C33 C1 120.8(7)
C33 C34 C35 118.7(8)
C33 C34 C39 122.2(8)
C35 C34 C39 118.9(8)
C36 C35 C34 121.9(8)
C36 C35 H35 119.1
C34 C35 H35 119.1
C35 C36 C37 118.2(8)
C35 C36 C40 121.6(8)
C37 C36 C40 120.2(8)
C36 C37 C38 122.9(7)
C36 C37 H37 118.5
C38 C37 H37 118.5
C33 C38 C37 116.5(7)
C33 C38 C41 124.5(7)
C37 C38 C41 119.0(7)
C34 C39 H39A 109.5
C34 C39 H39B 109.5
H39A C39 H39B 109.5
C34 C39 H39C 109.5
H39A C39 H39C 109.5
H39B C39 H39C 109.5
C36 C40 H40A 109.5
C36 C40 H40B 109.5
H40A C40 H40B 109.5
C36 C40 H40C 109.5
H40A C40 H40C 109.5
H40B C40 H40C 109.5
C38 C41 H41A 109.5
C38 C41 H41B 109.5
H41A C41 H41B 109.5
C38 C41 H41C 109.5
H41A C41 H41C 109.5
H41B C41 H41C 109.5
C43 C42 C47 121.0(9)
C43 C42 C18 120.7(9)
C47 C42 C18 117.8(7)
C44 C43 C42 120.7(12)
C44 C43 C48 118.2(11)
C42 C43 C48 121.1(11)
C43 C44 C45 119.5(11)
C43 C44 H44 120.2
C45 C44 H44 120.2
C46 C45 C44 121.7(10)
C46 C45 C49 117.1(12)
C44 C45 C49 121.1(12)
C45 C46 C47 119.4(10)
C45 C46 H46 120.3
C47 C46 H46 120.3
C42 C47 C46 116.9(8)
C42 C47 C50 120.2(8)
C46 C47 C50 122.8(9)
C43 C48 H48A 109.5
C43 C48 H48B 109.5
H48A C48 H48B 109.5
C43 C48 H48C 109.5
H48A C48 H48C 109.5
H48B C48 H48C 109.5
C45 C49 H49A 109.5
C45 C49 H49B 109.5
H49A C49 H49B 109.5
C45 C49 H49C 109.5
H49A C49 H49C 109.5
H49B C49 H49C 109.5
C47 C50 H50A 109.5
C47 C50 H50B 109.5
H50A C50 H50B 109.5
C47 C50 H50C 109.5
H50A C50 H50C 109.5
H50B C50 H50C 109.5
O1 C51 C52 116.0(8)
O1 C51 H51A 108.3
C52 C51 H51A 108.3
O1 C51 H51B 108.3
C52 C51 H51B 108.3
H51A C51 H51B 107.4
C53 C52 C51 114.3(7)
C53 C52 H52A 108.7
C51 C52 H52A 108.7
C53 C52 H52B 108.7
C51 C52 H52B 108.7
H52A C52 H52B 107.6
C52 C53 C54 113.0(6)
C52 C53 H53A 109.0
C54 C53 H53A 109.0
C52 C53 H53B 109.0
C54 C53 H53B 109.0
H53A C53 H53B 107.8
C53 C54 C55 112.8(6)
C53 C54 H54A 109.0
C55 C54 H54A 109.0
C53 C54 H54B 109.0
C55 C54 H54B 109.0
H54A C54 H54B 107.8
C56 C55 C54 113.6(6)
C56 C55 H55A 108.8
C54 C55 H55A 108.8
C56 C55 H55B 108.8
C54 C55 H55B 108.8
H55A C55 H55B 107.7
C57 C56 C55 113.2(6)
C57 C56 H56A 108.9
C55 C56 H56A 108.9
C57 C56 H56B 108.9
C55 C56 H56B 108.9
H56A C56 H56B 107.8
C56 C57 C58 115.0(7)
C56 C57 H57A 108.5
C58 C57 H57A 108.5
C56 C57 H57B 108.5
C58 C57 H57B 108.5
H57A C57 H57B 107.5
C57 C58 H58A 109.5
C57 C58 H58B 109.5
H58A C58 H58B 109.5
C57 C58 H58C 109.5
H58A C58 H58C 109.5
H58B C58 H58C 109.5
O2 C59 C60 108.9(10)
O2 C59 H59A 109.9
C60 C59 H59A 109.9
O2 C59 H59B 109.9
C60 C59 H59B 109.9
H59A C59 H59B 108.3
C61 C60 C59 113.7(9)
C61 C60 H60A 108.8
C59 C60 H60A 108.8
C61 C60 H60B 108.8
C59 C60 H60B 108.8
H60A C60 H60B 107.7
C60 C61 C62 111.8(8)
C60 C61 H61A 109.3
C62 C61 H61A 109.3
C60 C61 H61B 109.3
C62 C61 H61B 109.3
H61A C61 H61B 107.9
C63 C62 C61 113.6(8)
C63 C62 H62A 108.8
C61 C62 H62A 108.8
C63 C62 H62B 108.8
C61 C62 H62B 108.8
H62A C62 H62B 107.7
C64 C63 C62 113.9(9)
C64 C63 H63A 108.8
C62 C63 H63A 108.8
C64 C63 H63B 108.8
C62 C63 H63B 108.8
H63A C63 H63B 107.7
C65 C64 C63 116.5(9)
C65 C64 H64A 108.2
C63 C64 H64A 108.2
C65 C64 H64B 108.2
C63 C64 H64B 108.2
H64A C64 H64B 107.3
C64 C65 C66 116.9(10)
C64 C65 H65A 108.1
C66 C65 H65A 108.1
C64 C65 H65B 108.1
C66 C65 H65B 108.1
H65A C65 H65B 107.3
C65 C66 H66A 109.5
C65 C66 H66B 109.5
H66A C66 H66B 109.5
C65 C66 H66C 109.5
H66A C66 H66C 109.5
H66B C66 H66C 109.5
C68 C67 C99 129.8(7)
C68 C67 C31 105.9(7)
C99 C67 C31 124.3(8)
C67 C68 C69 110.5(7)
C67 C68 C81 132.4(7)
C69 C68 C81 116.2(8)
C70 C69 C68 126.0(8)
C70 C69 C30 125.7(7)
C68 C69 C30 108.0(7)
C69 C70 C71 117.7(8)
C69 C70 H70 121.2
C71 C70 H70 121.2
C72 C71 C82 122.4(8)
C72 C71 C70 119.1(7)
C82 C71 C70 118.4(8)
C73 C72 C71 120.5(8)
C73 C72 H72 119.7
C71 C72 H72 119.7
C72 C73 C74 119.9(9)
C72 C73 H73 120.0
C74 C73 H73 120.0
C73 C74 C75 119.1(8)
C73 C74 C83 122.1(8)
C75 C74 C83 118.6(7)
C76 C75 C74 118.8(8)
C76 C75 H75 120.6
C74 C75 H75 120.6
C75 C76 C77 124.9(8)
C75 C76 C86 129.4(9)
C77 C76 C86 104.7(7)
C84 C77 C76 110.3(8)
C84 C77 C78 133.8(8)
C76 C77 C78 115.9(7)
C83 C78 C79 119.7(8)
C83 C78 C77 119.1(7)
C79 C78 C77 121.0(7)
C80 C79 C78 119.1(7)
C80 C79 H79 120.5
C78 C79 H79 120.5
C81 C80 C79 121.5(8)
C81 C80 H80 119.3
C79 C80 H80 119.3
C80 C81 C82 122.0(8)
C80 C81 C68 121.7(7)
C82 C81 C68 116.3(7)
C71 C82 C81 125.1(8)
C71 C82 C83 118.9(8)
C81 C82 C83 115.8(7)
C78 C83 C74 122.4(8)
C78 C83 C82 121.8(7)
C74 C83 C82 115.6(7)
C77 C84 C85 108.2(7)
C77 C84 C108 129.4(8)
C85 C84 C108 122.4(7)
C90 C85 C86 119.7(8)
C90 C85 C84 133.6(7)
C86 C85 C84 106.6(7)
C85 C86 C87 124.2(8)
C85 C86 C76 108.9(8)
C87 C86 C76 126.6(8)
C86 C87 C88 115.5(8)
C86 C87 H87 122.2
C88 C87 H87 122.2
C89 C88 C87 119.9(8)
C89 C88 C94 121.0(7)
C87 C88 C94 119.1(7)
C88 C89 C90 121.6(7)
C88 C89 C91 117.6(8)
C90 C89 C91 119.2(8)
C85 C90 C89 117.6(8)
C85 C90 H90 121.2
C89 C90 H90 121.2
C92 C91 O3 123.4(7)
C92 C91 C89 121.2(8)
O3 C91 C89 115.3(7)
C91 C92 O4 121.8(7)
C91 C92 C93 121.9(7)
O4 C92 C93 116.2(7)
C94 C93 C92 118.1(8)
C94 C93 C98 121.1(7)
C92 C93 C98 120.0(8)
C95 C94 C93 119.4(8)
C95 C94 C88 119.9(7)
C93 C94 C88 119.4(7)
C96 C95 C94 118.1(7)
C96 C95 H95 121.0
C94 C95 H95 121.0
C95 C96 C97 123.8(8)
C95 C96 C135 128.9(8)
C97 C96 C135 106.2(7)
C96 C97 C98 119.9(8)
C96 C97 C133 108.2(7)
C98 C97 C133 131.3(8)
C97 C98 C93 117.2(8)
C97 C98 H98 121.4
C93 C98 H98 121.4
C100 C99 C104 120.1(8)
C100 C99 C67 120.7(7)
C104 C99 C67 119.2(7)
C99 C100 C101 120.7(8)
C99 C100 C105 121.6(8)
C101 C100 C105 117.8(8)
C102 C101 C100 117.1(8)
C102 C101 H101 121.4
C100 C101 H101 121.4
C103 C102 C101 124.3(8)
C103 C102 C106 116.6(8)
C101 C102 C106 119.1(8)
C102 C103 C104 118.8(8)
C102 C103 H103 120.6
C104 C103 H103 120.6
C99 C104 C103 119.0(8)
C99 C104 C107 121.6(7)
C103 C104 C107 119.3(7)
C100 C105 H10A 109.5
C100 C105 H10B 109.5
H10A C105 H10B 109.5
C100 C105 H10C 109.5
H10A C105 H10C 109.5
H10B C105 H10C 109.5
C102 C106 H10D 109.5
C102 C106 H10E 109.5
H10D C106 H10E 109.5
C102 C106 H10F 109.5
H10D C106 H10F 109.5
H10E C106 H10F 109.5
C104 C107 H10G 109.5
C104 C107 H10H 109.5
H10G C107 H10H 109.5
C104 C107 H10I 109.5
H10G C107 H10I 109.5
H10H C107 H10I 109.5
C113 C108 C109 119.6(8)
C113 C108 C84 121.8(7)
C109 C108 C84 118.5(6)
C110 C109 C108 121.0(7)
C110 C109 C114 119.4(7)
C108 C109 C114 119.6(7)
C109 C110 C111 119.7(8)
C109 C110 H110 120.1
C111 C110 H110 120.1
C112 C111 C110 118.0(8)
C112 C111 C115 123.6(8)
C110 C111 C115 118.1(8)
C111 C112 C113 123.9(8)
C111 C112 H112 118.0
C113 C112 H112 118.0
C108 C113 C112 117.5(8)
C108 C113 C116 122.6(8)
C112 C113 C116 119.9(8)
C109 C114 H11A 109.5
C109 C114 H11B 109.5
H11A C114 H11B 109.5
C109 C114 H11C 109.5
H11A C114 H11C 109.5
H11B C114 H11C 109.5
C111 C115 H11D 109.5
C111 C115 H11E 109.5
H11D C115 H11E 109.5
C111 C115 H11F 109.5
H11D C115 H11F 109.5
H11E C115 H11F 109.5
C113 C116 H11G 109.5
C113 C116 H11H 109.5
H11G C116 H11H 109.5
C113 C116 H11I 109.5
H11G C116 H11I 109.5
H11H C116 H11I 109.5
O3 C117 C118 121.4(12)
O3 C117 H11J 107.0
C118 C117 H11J 107.0
O3 C117 H11K 107.0
C118 C117 H11K 107.0
H11J C117 H11K 106.7
C117 C118 C119 112.9(10)
C117 C118 H11L 109.0
C119 C118 H11L 109.0
C117 C118 H11M 109.0
C119 C118 H11M 109.0
H11L C118 H11M 107.8
C118 C119 C120 113.4(9)
C118 C119 H11N 108.9
C120 C119 H11N 108.9
C118 C119 H11O 108.9
C120 C119 H11O 108.9
H11N C119 H11O 107.7
C121 C120 C119 112.5(9)
C121 C120 H12A 109.1
C119 C120 H12A 109.1
C121 C120 H12B 109.1
C119 C120 H12B 109.1
H12A C120 H12B 107.8
C122 C121 C120 111.1(9)
C122 C121 H12C 109.4
C120 C121 H12C 109.4
C122 C121 H12D 109.4
C120 C121 H12D 109.4
H12C C121 H12D 108.0
C121 C122 C123 115.2(9)
C121 C122 H12E 108.5
C123 C122 H12E 108.5
C121 C122 H12F 108.5
C123 C122 H12F 108.5
H12E C122 H12F 107.5
C124 C123 C122 117.5(10)
C124 C123 H12G 107.9
C122 C123 H12G 107.9
C124 C123 H12H 107.9
C122 C123 H12H 107.9
H12G C123 H12H 107.2
C123 C124 H12I 109.5
C123 C124 H12J 109.5
H12I C124 H12J 109.5
C123 C124 H12K 109.5
H12I C124 H12K 109.5
H12J C124 H12K 109.5
C126 C125 O4 108.9(8)
C126 C125 H12L 109.9
O4 C125 H12L 109.9
C126 C125 H12M 109.9
O4 C125 H12M 109.9
H12L C125 H12M 108.3
C125 C126 C127 117.7(8)
C125 C126 H12N 107.9
C127 C126 H12N 107.9
C125 C126 H12O 107.9
C127 C126 H12O 107.9
H12N C126 H12O 107.2
C126 C127 C128 116.8(8)
C126 C127 H12P 108.1
C128 C127 H12P 108.1
C126 C127 H12Q 108.1
C128 C127 H12Q 108.1
H12P C127 H12Q 107.3
C129 C128 C127 113.9(8)
C129 C128 H12R 108.8
C127 C128 H12R 108.8
C129 C128 H12S 108.8
C127 C128 H12S 108.8
H12R C128 H12S 107.7
C128 C129 C130 113.6(8)
C128 C129 H12T 108.8
C130 C129 H12T 108.8
C128 C129 H12U 108.8
C130 C129 H12U 108.8
H12T C129 H12U 107.7
C131 C130 C129 115.6(8)
C131 C130 H13A 108.4
C129 C130 H13A 108.4
C131 C130 H13B 108.4
C129 C130 H13B 108.4
H13A C130 H13B 107.5
C132 C131 C130 113.9(9)
C132 C131 H13C 108.8
C130 C131 H13C 108.8
C132 C131 H13D 108.8
C130 C131 H13D 108.8
H13C C131 H13D 107.7
C131 C132 H13E 109.5
C131 C132 H13F 109.5
H13E C132 H13F 109.5
C131 C132 H13G 109.5
H13E C132 H13G 109.5
H13F C132 H13G 109.5
C134 C133 C165 132.9(8)
C134 C133 C97 107.0(7)
C165 C133 C97 120.1(7)
C133 C134 C135 110.3(8)
C133 C134 C147 131.3(8)
C135 C134 C147 118.0(7)
C136 C135 C134 123.7(8)
C136 C135 C96 128.3(8)
C134 C135 C96 107.8(7)
C135 C136 C137 120.9(8)
C135 C136 H136 119.6
C137 C136 H136 119.6
C138 C137 C136 123.4(9)
C138 C137 C148 117.8(9)
C136 C137 C148 118.8(8)
C137 C138 C139 122.0(9)
C137 C138 H138 119.0
C139 C138 H138 119.0
C140 C139 C138 118.9(9)
C140 C139 H139 120.5
C138 C139 H139 120.5
C139 C140 C149 122.2(9)
C139 C140 C141 119.3(9)
C149 C140 C141 118.2(8)
C142 C141 C140 121.6(9)
C142 C141 H141 119.2
C140 C141 H141 119.2
C141 C142 C152 131.6(9)
C141 C142 C143 122.1(8)
C152 C142 C143 106.2(7)
C150 C143 C144 132.4(8)
C150 C143 C142 109.1(8)
C144 C143 C142 118.3(7)
C145 C144 C149 119.2(8)
C145 C144 C143 124.0(8)
C149 C144 C143 115.9(8)
C146 C145 C144 121.8(9)
C146 C145 H145 119.1
C144 C145 H145 119.1
C145 C146 C147 122.4(9)
C145 C146 H146 118.8
C147 C146 H146 118.8
C146 C147 C148 117.5(9)
C146 C147 C134 123.6(8)
C148 C147 C134 117.9(8)
C147 C148 C149 120.5(8)
C147 C148 C137 119.8(8)
C149 C148 C137 119.6(8)
C140 C149 C144 123.0(9)
C140 C149 C148 118.4(9)
C144 C149 C148 118.5(8)
C143 C150 C174 132.8(8)
C143 C150 C151 107.3(8)
C174 C150 C151 119.9(8)
C152 C151 C156 119.6(9)
C152 C151 C150 107.2(8)
C156 C151 C150 132.7(9)
C153 C152 C151 123.2(9)
C153 C152 C142 126.1(9)
C151 C152 C142 109.8(8)
C152 C153 C154 119.0(9)
C152 C153 H153 120.5
C154 C153 H153 120.5
C155 C154 C160 121.1(8)
C155 C154 C153 115.9(8)
C160 C154 C153 122.3(9)
C156 C155 C154 123.6(9)
C156 C155 C157 119.3(9)
C154 C155 C157 117.1(8)
C155 C156 C151 118.2(9)
C155 C156 H156 120.9
C151 C156 H156 120.9
O5 C157 C158 120.1(9)
O5 C157 C155 118.2(9)
C158 C157 C155 121.6(9)
O6 C158 C157 120.7(8)
O6 C158 C159 120.2(8)
C157 C158 C159 118.5(8)
C160 C159 C158 121.0(8)
C160 C159 C164 120.6(8)
C158 C159 C164 118.1(8)
C159 C160 C161 119.7(8)
C159 C160 C154 120.2(8)
C161 C160 C154 119.3(9)
C162 C161 C160 118.7(8)
C162 C161 H161 120.6
C160 C161 H161 120.6
C161 C162 C163 122.9(8)
C161 C162 C3 127.7(8)
C163 C162 C3 108.2(8)
C164 C163 C162 119.3(9)
C164 C163 C1 133.6(9)
C162 C163 C1 107.2(8)
C163 C164 C159 118.0(9)
C163 C164 H164 121.0
C159 C164 H164 121.0
C166 C165 C170 120.3(8)
C166 C165 C133 123.1(8)
C170 C165 C133 116.6(7)
C165 C166 C167 119.3(9)
C165 C166 C171 122.2(9)
C167 C166 C171 118.4(9)
C166 C167 C168 122.7(8)
C166 C167 H167 118.7
C168 C167 H167 118.7
C169 C168 C167 117.4(8)
C169 C168 C172 120.8(9)
C167 C168 C172 121.6(8)
C168 C169 C170 122.6(9)
C168 C169 H169 118.7
C170 C169 H169 118.7
C169 C170 C165 117.7(7)
C169 C170 C173 120.8(8)
C165 C170 C173 121.5(7)
C166 C171 H17A 109.5
C166 C171 H17B 109.5
H17A C171 H17B 109.5
C166 C171 H17C 109.5
H17A C171 H17C 109.5
H17B C171 H17C 109.5
C168 C172 H17D 109.5
C168 C172 H17E 109.5
H17D C172 H17E 109.5
C168 C172 H17F 109.5
H17D C172 H17F 109.5
H17E C172 H17F 109.5
C170 C173 H17G 109.5
C170 C173 H17H 109.5
H17G C173 H17H 109.5
C170 C173 H17I 109.5
H17G C173 H17I 109.5
H17H C173 H17I 109.5
C175 C174 C179 119.6(8)
C175 C174 C150 123.1(8)
C179 C174 C150 117.2(7)
C174 C175 C176 121.0(9)
C174 C175 C180 121.8(10)
C176 C175 C180 117.3(9)
C177 C176 C175 122.1(9)
C177 C176 H176 118.9
C175 C176 H176 118.9
C176 C177 C178 118.1(9)
C176 C177 C181 121.1(9)
C178 C177 C181 120.7(9)
C177 C178 C179 122.6(9)
C177 C178 H178 118.7
C179 C178 H178 118.7
C178 C179 C174 116.6(8)
C178 C179 C182 121.7(8)
C174 C179 C182 121.6(8)
C175 C180 H18A 109.5
C175 C180 H18B 109.5
H18A C180 H18B 109.5
C175 C180 H18C 109.5
H18A C180 H18C 109.5
H18B C180 H18C 109.5
C177 C181 H18D 109.5
C177 C181 H18E 109.5
H18D C181 H18E 109.5
C177 C181 H18F 109.5
H18D C181 H18F 109.5
H18E C181 H18F 109.5
C179 C182 H18G 109.5
C179 C182 H18H 109.5
H18G C182 H18H 109.5
C179 C182 H18I 109.5
H18G C182 H18I 109.5
H18H C182 H18I 109.5
C2X C1X O5 123(3)
C2X C1X H1X1 106.5
O5 C1X H1X1 106.5
C2X C1X H1X2 106.5
O5 C1X H1X2 106.5
H1X1 C1X H1X2 106.5
C3X C2X C1X 113.3(10)
C3X C2X H2X1 108.9
C1X C2X H2X1 108.9
C3X C2X H2X2 108.9
C1X C2X H2X2 108.9
H2X1 C2X H2X2 107.7
C2X C3X C4X 115.4(10)
C2X C3X H3X1 108.4
C4X C3X H3X1 108.4
C2X C3X H3X2 108.4
C4X C3X H3X2 108.4
H3X1 C3X H3X2 107.5
C3X C4X C5X 114.1(10)
C3X C4X H4X1 108.7
C5X C4X H4X1 108.7
C3X C4X H4X2 108.7
C5X C4X H4X2 108.7
H4X1 C4X H4X2 107.6
C6X C5X C4X 112.5(10)
C6X C5X H5X1 109.1
C4X C5X H5X1 109.1
C6X C5X H5X2 109.1
C4X C5X H5X2 109.1
H5X1 C5X H5X2 107.8
C7X C6X C5X 113.8(10)
C7X C6X H6X1 108.8
C5X C6X H6X1 108.8
C7X C6X H6X2 108.8
C5X C6X H6X2 108.8
H6X1 C6X H6X2 107.7
C6X C7X C8X 114.5(11)
C6X C7X H7X1 108.6
C8X C7X H7X1 108.6
C6X C7X H7X2 108.6
C8X C7X H7X2 108.6
H7X1 C7X H7X2 107.6
C7X C8X H8X1 109.5
C7X C8X H8X2 109.5
H8X1 C8X H8X2 109.5
C7X C8X H8X3 109.5
H8X1 C8X H8X3 109.5
H8X2 C8X H8X3 109.5
C2W C1W O5 105(3)
C2W C1W H1W1 110.7
O5 C1W H1W1 110.7
C2W C1W H1W2 110.7
O5 C1W H1W2 110.7
H1W1 C1W H1W2 108.8
C3W C2W C1W 115.4(14)
C3W C2W H2W1 108.4
C1W C2W H2W1 108.4
C3W C2W H2W2 108.4
C1W C2W H2W2 108.4
H2W1 C2W H2W2 107.5
C2W C3W C4W 115.0(13)
C2W C3W H3W1 108.5
C4W C3W H3W1 108.5
C2W C3W H3W2 108.5
C4W C3W H3W2 108.5
H3W1 C3W H3W2 107.5
C3W C4W C5W 113.1(13)
C3W C4W H4W1 109.0
C5W C4W H4W1 109.0
C3W C4W H4W2 108.9
C5W C4W H4W2 109.0
H4W1 C4W H4W2 107.8
C6W C5W C4W 112.8(12)
C6W C5W H5W1 109.0
C4W C5W H5W1 109.0
C6W C5W H5W2 109.0
C4W C5W H5W2 109.0
H5W1 C5W H5W2 107.8
C7W C6W C5W 113.8(13)
C7W C6W H6W1 108.8
C5W C6W H6W1 108.8
C7W C6W H6W2 108.8
C5W C6W H6W2 108.8
H6W1 C6W H6W2 107.7
C6W C7W C8W 114.5(14)
C6W C7W H7W1 108.6
C8W C7W H7W1 108.6
C6W C7W H7W2 108.6
C8W C7W H7W2 108.6
H7W1 C7W H7W2 107.6
C7W C8W H8W1 109.5
C7W C8W H8W2 109.5
H8W1 C8W H8W2 109.5
C7W C8W H8W3 109.5
H8W1 C8W H8W3 109.5
H8W2 C8W H8W3 109.5
C2Y C1Y O6 101.4(14)
C2Y C1Y H1Y1 111.5
O6 C1Y H1Y1 111.5
C2Y C1Y H1Y2 111.5
O6 C1Y H1Y2 111.5
H1Y1 C1Y H1Y2 109.3
C3Y C2Y C1Y 112.9(10)
C3Y C2Y H2Y1 109.0
C1Y C2Y H2Y1 109.0
C3Y C2Y H2Y2 109.0
C1Y C2Y H2Y2 109.0
H2Y1 C2Y H2Y2 107.8
C4Y C3Y C2Y 114.3(10)
C4Y C3Y H3Y1 108.7
C2Y C3Y H3Y1 108.7
C4Y C3Y H3Y2 108.7
C2Y C3Y H3Y2 108.7
H3Y1 C3Y H3Y2 107.6
C3Y C4Y C5Y 114.1(10)
C3Y C4Y H4Y1 108.7
C5Y C4Y H4Y1 108.7
C3Y C4Y H4Y2 108.7
C5Y C4Y H4Y2 108.7
H4Y1 C4Y H4Y2 107.6
C6Y C5Y C4Y 112.6(10)
C6Y C5Y H5Y1 109.1
C4Y C5Y H5Y1 109.1
C6Y C5Y H5Y2 109.1
C4Y C5Y H5Y2 109.1
H5Y1 C5Y H5Y2 107.8
C7Y C6Y C5Y 113.7(11)
C7Y C6Y H6Y1 108.8
C5Y C6Y H6Y1 108.8
C7Y C6Y H6Y2 108.8
C5Y C6Y H6Y2 108.8
H6Y1 C6Y H6Y2 107.7
C6Y C7Y C8Y 115.0(11)
C6Y C7Y H7Y1 108.5
C8Y C7Y H7Y1 108.5
C6Y C7Y H7Y2 108.5
C8Y C7Y H7Y2 108.5
H7Y1 C7Y H7Y2 107.5
C7Y C8Y H8Y1 109.5
C7Y C8Y H8Y2 109.5
H8Y1 C8Y H8Y2 109.5
C7Y C8Y H8Y3 109.5
H8Y1 C8Y H8Y3 109.5
H8Y2 C8Y H8Y3 109.5
C2Z C1Z O6 168(3)
C2Z C1Z H1Z1 93.8
O6 C1Z H1Z1 93.8
C2Z C1Z H1Z2 93.8
O6 C1Z H1Z2 93.8
H1Z1 C1Z H1Z2 103.1
C3Z C2Z C1Z 115.9(14)
C3Z C2Z H2Z1 108.3
C1Z C2Z H2Z1 108.3
C3Z C2Z H2Z2 108.3
C1Z C2Z H2Z2 108.3
H2Z1 C2Z H2Z2 107.4
C2Z C3Z C4Z 119.5(14)
C2Z C3Z H3Z1 107.4
C4Z C3Z H3Z1 107.4
C2Z C3Z H3Z2 107.4
C4Z C3Z H3Z2 107.4
H3Z1 C3Z H3Z2 107.0
C3Z C4Z C5Z 115.1(13)
C3Z C4Z H4Z1 108.5
C5Z C4Z H4Z1 108.5
C3Z C4Z H4Z2 108.5
C5Z C4Z H4Z2 108.5
H4Z1 C4Z H4Z2 107.5
C6Z C5Z C4Z 114.5(13)
C6Z C5Z H5Z1 108.6
C4Z C5Z H5Z1 108.6
C6Z C5Z H5Z2 108.6
C4Z C5Z H5Z2 108.6
H5Z1 C5Z H5Z2 107.6
C7Z C6Z C5Z 114.9(13)
C7Z C6Z H6Z1 108.5
C5Z C6Z H6Z1 108.5
C7Z C6Z H6Z2 108.5
C5Z C6Z H6Z2 108.5
H6Z1 C6Z H6Z2 107.5
C6Z C7Z C8Z 115.3(14)
C6Z C7Z H7Z1 108.4
C8Z C7Z H7Z1 108.4
C6Z C7Z H7Z2 108.4
C8Z C7Z H7Z2 108.4
H7Z1 C7Z H7Z2 107.5
C7Z C8Z H8Z1 109.5
C7Z C8Z H8Z2 109.5
H8Z1 C8Z H8Z2 109.5
C7Z C8Z H8Z3 109.5
H8Z1 C8Z H8Z3 109.5
H8Z2 C8Z H8Z3 109.5

loop_
_geom_bond_atom_site_label_1
_geom_bond_atom_site_label_2
_geom_bond_distance
O1 C25 1.378(10)
O1 C51 1.427(11)
O2 C26 1.365(10)
O2 C59 1.486(15)
O3 C91 1.379(10)
O3 C117 1.396(17)
O4 C92 1.368(10)
O4 C125 1.474(10)
O5 C157 1.372(12)
O5 C1W 1.678(16)
O5 C1X 1.679(16)
O6 C158 1.365(11)
O6 C1Y 1.667(15)
O6 C1Z 1.692(15)
C1 C2 1.384(12)
C1 C163 1.476(12)
C1 C33 1.491(11)
C2 C3 1.446(12)
C2 C15 1.453(12)
C3 C4 1.362(12)
C3 C162 1.458(12)
C4 C5 1.429(12)
C4 H4 0.9500
C5 C16 1.385(11)
C5 C6 1.423(12)
C6 C7 1.389(12)
C6 H6 0.9500
C7 C8 1.402(12)
C7 H7 0.9500
C8 C17 1.433(11)
C8 C9 1.455(12)
C9 C10 1.419(12)
C9 H9 0.9500
C10 C11 1.401(11)
C10 C20 1.525(12)
C11 C18 1.388(12)
C11 C12 1.445(11)
C12 C13 1.389(11)
C12 C17 1.443(11)
C13 C14 1.394(12)
C13 H13 0.9500
C14 C15 1.395(12)
C14 H14 0.9500
C15 C16 1.428(12)
C16 C17 1.441(12)
C18 C19 1.493(12)
C18 C42 1.505(12)
C19 C20 1.393(12)
C19 C24 1.403(12)
C20 C21 1.354(12)
C21 C22 1.446(12)
C21 H21 0.9500
C22 C23 1.430(13)
C22 C28 1.476(12)
C23 C25 1.424(12)
C23 C24 1.461(13)
C24 H24 0.9500
C25 C26 1.357(13)
C26 C27 1.488(13)
C27 C32 1.425(12)
C27 C28 1.443(11)
C28 C29 1.363(12)
C29 C30 1.332(11)
C29 H29 0.9500
C30 C31 1.433(12)
C30 C69 1.485(12)
C31 C32 1.380(13)
C31 C67 1.477(11)
C32 H32 0.9500
C33 C38 1.391(11)
C33 C34 1.413(11)
C34 C35 1.419(13)
C34 C39 1.497(12)
C35 C36 1.382(12)
C35 H35 0.9500
C36 C37 1.380(11)
C36 C40 1.519(11)
C37 C38 1.458(10)
C37 H37 0.9500
C38 C41 1.465(11)
C39 H39A 0.9800
C39 H39B 0.9800
C39 H39C 0.9800
C40 H40A 0.9800
C40 H40B 0.9800
C40 H40C 0.9800
C41 H41A 0.9800
C41 H41B 0.9800
C41 H41C 0.9800
C42 C43 1.372(14)
C42 C47 1.405(12)
C43 C44 1.356(16)
C43 C48 1.557(18)
C44 C45 1.376(17)
C44 H44 0.9500
C45 C46 1.374(16)
C45 C49 1.591(15)
C46 C47 1.424(13)
C46 H46 0.9500
C47 C50 1.474(13)
C48 H48A 0.9800
C48 H48B 0.9800
C48 H48C 0.9800
C49 H49A 0.9800
C49 H49B 0.9800
C49 H49C 0.9800
C50 H50A 0.9800
C50 H50B 0.9800
C50 H50C 0.9800
C51 C52 1.514(8)
C51 H51A 0.9900
C51 H51B 0.9900
C52 C53 1.502(7)
C52 H52A 0.9900
C52 H52B 0.9900
C53 C54 1.518(8)
C53 H53A 0.9900
C53 H53B 0.9900
C54 C55 1.527(7)
C54 H54A 0.9900
C54 H54B 0.9900
C55 C56 1.526(8)
C55 H55A 0.9900
C55 H55B 0.9900
C56 C57 1.517(8)
C56 H56A 0.9900
C56 H56B 0.9900
C57 C58 1.519(8)
C57 H57A 0.9900
C57 H57B 0.9900
C58 H58A 0.9800
C58 H58B 0.9800
C58 H58C 0.9800
C59 C60 1.516(8)
C59 H59A 0.9900
C59 H59B 0.9900
C60 C61 1.507(8)
C60 H60A 0.9900
C60 H60B 0.9900
C61 C62 1.519(8)
C61 H61A 0.9900
C61 H61B 0.9900
C62 C63 1.514(8)
C62 H62A 0.9900
C62 H62B 0.9900
C63 C64 1.516(8)
C63 H63A 0.9900
C63 H63B 0.9900
C64 C65 1.501(8)
C64 H64A 0.9900
C64 H64B 0.9900
C65 C66 1.507(8)
C65 H65A 0.9900
C65 H65B 0.9900
C66 H66A 0.9800
C66 H66B 0.9800
C66 H66C 0.9800
C67 C68 1.419(12)
C67 C99 1.444(11)
C68 C69 1.422(10)
C68 C81 1.500(12)
C69 C70 1.375(12)
C70 C71 1.458(12)
C70 H70 0.9500
C71 C72 1.389(12)
C71 C82 1.391(10)
C72 C73 1.370(13)
C72 H72 0.9500
C73 C74 1.396(12)
C73 H73 0.9500
C74 C75 1.440(12)
C74 C83 1.448(11)
C75 C76 1.350(12)
C75 H75 0.9500
C76 C77 1.443(12)
C76 C86 1.466(13)
C77 C84 1.353(11)
C77 C78 1.490(11)
C78 C83 1.369(10)
C78 C79 1.419(11)
C79 C80 1.415(11)
C79 H79 0.9500
C80 C81 1.355(11)
C80 H80 0.9500
C81 C82 1.421(11)
C82 C83 1.471(11)
C84 C85 1.476(12)
C84 C108 1.498(11)
C85 C90 1.393(12)
C85 C86 1.398(12)
C86 C87 1.399(12)
C87 C88 1.441(12)
C87 H87 0.9500
C88 C89 1.393(11)
C88 C94 1.449(11)
C89 C90 1.441(12)
C89 C91 1.461(11)
C90 H90 0.9500
C91 C92 1.354(12)
C92 C93 1.431(12)
C93 C94 1.419(11)
C93 C98 1.439(12)
C94 C95 1.405(11)
C95 C96 1.379(12)
C95 H95 0.9500
C96 C97 1.386(12)
C96 C135 1.474(12)
C97 C98 1.403(12)
C97 C133 1.496(12)
C98 H98 0.9500
C99 C100 1.363(12)
C99 C104 1.420(11)
C100 C101 1.452(12)
C100 C105 1.484(13)
C101 C102 1.376(12)
C101 H101 0.9500
C102 C103 1.344(12)
C102 C106 1.534(11)
C103 C104 1.437(12)
C103 H103 0.9500
C104 C107 1.492(12)
C105 H10A 0.9800
C105 H10B 0.9800
C105 H10C 0.9800
C106 H10D 0.9800
C106 H10E 0.9800
C106 H10F 0.9800
C107 H10G 0.9800
C107 H10H 0.9800
C107 H10I 0.9800
C108 C113 1.378(11)
C108 C109 1.393(11)
C109 C110 1.372(11)
C109 C114 1.513(11)
C110 C111 1.415(11)
C110 H110 0.9500
C111 C112 1.326(13)
C111 C115 1.516(12)
C112 C113 1.415(13)
C112 H112 0.9500
C113 C116 1.497(12)
C114 H11A 0.9800
C114 H11B 0.9800
C114 H11C 0.9800
C115 H11D 0.9800
C115 H11E 0.9800
C115 H11F 0.9800
C116 H11G 0.9800
C116 H11H 0.9800
C116 H11I 0.9800
C117 C118 1.500(8)
C117 H11J 0.9900
C117 H11K 0.9900
C118 C119 1.504(8)
C118 H11L 0.9900
C118 H11M 0.9900
C119 C120 1.542(8)
C119 H11N 0.9900
C119 H11O 0.9900
C120 C121 1.524(8)
C120 H12A 0.9900
C120 H12B 0.9900
C121 C122 1.518(8)
C121 H12C 0.9900
C121 H12D 0.9900
C122 C123 1.526(8)
C122 H12E 0.9900
C122 H12F 0.9900
C123 C124 1.498(8)
C123 H12G 0.9900
C123 H12H 0.9900
C124 H12I 0.9800
C124 H12J 0.9800
C124 H12K 0.9800
C125 C126 1.457(12)
C125 H12L 0.9900
C125 H12M 0.9900
C126 C127 1.498(14)
C126 H12N 0.9900
C126 H12O 0.9900
C127 C128 1.518(14)
C127 H12P 0.9900
C127 H12Q 0.9900
C128 C129 1.500(13)
C128 H12R 0.9900
C128 H12S 0.9900
C129 C130 1.525(13)
C129 H12T 0.9900
C129 H12U 0.9900
C130 C131 1.503(13)
C130 H13A 0.9900
C130 H13B 0.9900
C131 C132 1.468(13)
C131 H13C 0.9900
C131 H13D 0.9900
C132 H13E 0.9800
C132 H13F 0.9800
C132 H13G 0.9800
C133 C134 1.353(11)
C133 C165 1.499(12)
C134 C135 1.408(12)
C134 C147 1.483(13)
C135 C136 1.335(11)
C136 C137 1.409(12)
C136 H136 0.9500
C137 C138 1.381(13)
C137 C148 1.467(12)
C138 C139 1.420(13)
C138 H138 0.9500
C139 C140 1.388(13)
C139 H139 0.9500
C140 C149 1.404(13)
C140 C141 1.456(13)
C141 C142 1.287(12)
C141 H141 0.9500
C142 C152 1.433(12)
C142 C143 1.477(12)
C143 C150 1.374(12)
C143 C144 1.476(12)
C144 C145 1.392(13)
C144 C149 1.417(13)
C145 C146 1.343(13)
C145 H145 0.9500
C146 C147 1.406(12)
C146 H146 0.9500
C147 C148 1.415(13)
C148 C149 1.433(13)
C150 C174 1.480(13)
C150 C151 1.505(13)
C151 C152 1.391(13)
C151 C156 1.394(13)
C152 C153 1.367(13)
C153 C154 1.463(13)
C153 H153 0.9500
C154 C155 1.415(13)
C154 C160 1.431(12)
C155 C156 1.396(13)
C155 C157 1.445(14)
C156 H156 0.9500
C157 C158 1.399(13)
C158 C159 1.443(13)
C159 C160 1.364(13)
C159 C164 1.486(13)
C160 C161 1.422(13)
C161 C162 1.370(12)
C161 H161 0.9500
C162 C163 1.414(12)
C163 C164 1.359(13)
C164 H164 0.9500
C165 C166 1.354(12)
C165 C170 1.426(12)
C166 C167 1.385(14)
C166 C171 1.510(14)
C167 C168 1.390(13)
C167 H167 0.9500
C168 C169 1.355(11)
C168 C172 1.515(13)
C169 C170 1.405(12)
C169 H169 0.9500
C170 C173 1.512(11)
C171 H17A 0.9800
C171 H17B 0.9800
C171 H17C 0.9800
C172 H17D 0.9800
C172 H17E 0.9800
C172 H17F 0.9800
C173 H17G 0.9800
C173 H17H 0.9800
C173 H17I 0.9800
C174 C175 1.349(12)
C174 C179 1.467(12)
C175 C176 1.396(14)
C175 C180 1.609(15)
C176 C177 1.367(14)
C176 H176 0.9500
C177 C178 1.388(12)
C177 C181 1.490(14)
C178 C179 1.409(12)
C178 H178 0.9500
C179 C182 1.481(12)
C180 H18A 0.9800
C180 H18B 0.9800
C180 H18C 0.9800
C181 H18D 0.9800
C181 H18E 0.9800
C181 H18F 0.9800
C182 H18G 0.9800
C182 H18H 0.9800
C182 H18I 0.9800
C1X C2X 1.532(7)
C1X H1X1 0.9900
C1X H1X2 0.9900
C2X C3X 1.509(8)
C2X H2X1 0.9900
C2X H2X2 0.9900
C3X C4X 1.512(7)
C3X H3X1 0.9900
C3X H3X2 0.9900
C4X C5X 1.530(7)
C4X H4X1 0.9900
C4X H4X2 0.9900
C5X C6X 1.526(7)
C5X H5X1 0.9900
C5X H5X2 0.9900
C6X C7X 1.518(7)
C6X H6X1 0.9900
C6X H6X2 0.9900
C7X C8X 1.524(8)
C7X H7X1 0.9900
C7X H7X2 0.9900
C8X H8X1 0.9800
C8X H8X2 0.9800
C8X H8X3 0.9800
C1W C2W 1.532(10)
C1W H1W1 0.9900
C1W H1W2 0.9900
C2W C3W 1.504(10)
C2W H2W1 0.9900
C2W H2W2 0.9900
C3W C4W 1.513(10)
C3W H3W1 0.9900
C3W H3W2 0.9900
C4W C5W 1.535(10)
C4W H4W1 0.9900
C4W H4W2 0.9900
C5W C6W 1.526(10)
C5W H5W1 0.9900
C5W H5W2 0.9900
C6W C7W 1.519(10)
C6W H6W1 0.9900
C6W H6W2 0.9900
C7W C8W 1.522(10)
C7W H7W1 0.9900
C7W H7W2 0.9900
C8W H8W1 0.9800
C8W H8W2 0.9800
C8W H8W3 0.9800
C1Y C2Y 1.531(8)
C1Y H1Y1 0.9900
C1Y H1Y2 0.9900
C2Y C3Y 1.515(7)
C2Y H2Y1 0.9900
C2Y H2Y2 0.9900
C3Y C4Y 1.515(7)
C3Y H3Y1 0.9900
C3Y H3Y2 0.9900
C4Y C5Y 1.527(7)
C4Y H4Y1 0.9900
C4Y H4Y2 0.9900
C5Y C6Y 1.527(7)
C5Y H5Y1 0.9900
C5Y H5Y2 0.9900
C6Y C7Y 1.516(8)
C6Y H6Y1 0.9900
C6Y H6Y2 0.9900
C7Y C8Y 1.519(7)
C7Y H7Y1 0.9900
C7Y H7Y2 0.9900
C8Y H8Y1 0.9800
C8Y H8Y2 0.9800
C8Y H8Y3 0.9800
C1Z C2Z 1.547(10)
C1Z H1Z1 0.9900
C1Z H1Z2 0.9900
C2Z C3Z 1.498(10)
C2Z H2Z1 0.9900
C2Z H2Z2 0.9900
C3Z C4Z 1.511(10)
C3Z H3Z1 0.9900
C3Z H3Z2 0.9900
C4Z C5Z 1.533(10)
C4Z H4Z1 0.9900
C4Z H4Z2 0.9900
C5Z C6Z 1.522(10)
C5Z H5Z1 0.9900
C5Z H5Z2 0.9900
C6Z C7Z 1.518(10)
C6Z H6Z1 0.9900
C6Z H6Z2 0.9900
C7Z C8Z 1.519(10)
C7Z H7Z1 0.9900
C7Z H7Z2 0.9900
C8Z H8Z1 0.9800
C8Z H8Z2 0.9800
C8Z H8Z3 0.9800

loop_
_geom_torsion_atom_site_label_1
_geom_torsion_atom_site_label_2
_geom_torsion_atom_site_label_3
_geom_torsion_atom_site_label_4
_geom_torsion
C163 C1 C2 C3 -8.7(9)
C33 C1 C2 C3 168.3(8)
C163 C1 C2 C15 166.5(8)
C33 C1 C2 C15 -16.4(14)
C1 C2 C3 C4 -177.8(7)
C15 C2 C3 C4 6.3(11)
C1 C2 C3 C162 7.1(8)
C15 C2 C3 C162 -168.9(7)
C2 C3 C4 C5 -5.6(11)
C162 C3 C4 C5 168.3(8)
C3 C4 C5 C16 -0.5(11)
C3 C4 C5 C6 -174.2(7)
C16 C5 C6 C7 -3.4(12)
C4 C5 C6 C7 170.2(8)
C5 C6 C7 C8 -4.4(12)
C6 C7 C8 C17 8.9(12)
C6 C7 C8 C9 -167.1(8)
C7 C8 C9 C10 179.5(7)
C17 C8 C9 C10 3.4(10)
C8 C9 C10 C11 4.0(11)
C8 C9 C10 C20 -168.3(7)
C9 C10 C11 C18 178.7(7)
C20 C10 C11 C18 -7.9(9)
C9 C10 C11 C12 -8.7(11)
C20 C10 C11 C12 164.7(7)
C18 C11 C12 C13 -0.5(13)
C10 C11 C12 C13 -171.3(7)
C18 C11 C12 C17 176.5(8)
C10 C11 C12 C17 5.7(10)
C17 C12 C13 C14 -3.4(10)
C11 C12 C13 C14 173.7(7)
C12 C13 C14 C15 0.8(11)
C13 C14 C15 C16 2.8(11)
C13 C14 C15 C2 -167.8(7)
C1 C2 C15 C14 -4.9(13)
C3 C2 C15 C14 170.0(7)
C1 C2 C15 C16 -175.7(8)
C3 C2 C15 C16 -0.8(10)
C6 C5 C16 C15 179.3(7)
C4 C5 C16 C15 6.0(11)
C6 C5 C16 C17 6.6(11)
C4 C5 C16 C17 -166.8(7)
C14 C15 C16 C5 -176.4(7)
C2 C15 C16 C5 -5.1(10)
C14 C15 C16 C17 -3.6(10)
C2 C15 C16 C17 167.6(7)
C7 C8 C17 C16 -5.7(11)
C9 C8 C17 C16 170.2(7)
C7 C8 C17 C12 178.2(7)
C9 C8 C17 C12 -6.0(11)
C5 C16 C17 C8 -2.1(10)
C15 C16 C17 C8 -175.1(7)
C5 C16 C17 C12 174.1(7)
C15 C16 C17 C12 1.0(10)
C13 C12 C17 C8 178.5(7)
C11 C12 C17 C8 1.2(10)
C13 C12 C17 C16 2.4(10)
C11 C12 C17 C16 -174.9(7)
C10 C11 C18 C19 7.7(9)
C12 C11 C18 C19 -163.7(8)
C10 C11 C18 C42 -177.3(8)
C12 C11 C18 C42 11.3(14)
C11 C18 C19 C20 -4.5(9)
C42 C18 C19 C20 179.9(7)
C11 C18 C19 C24 170.6(8)
C42 C18 C19 C24 -4.9(13)
C24 C19 C20 C21 -7.6(14)
C18 C19 C20 C21 168.0(8)
C24 C19 C20 C10 -175.8(8)
C18 C19 C20 C10 -0.2(9)
C11 C10 C20 C21 -162.9(9)
C9 C10 C20 C21 10.6(14)
C11 C10 C20 C19 4.8(9)
C9 C10 C20 C19 178.3(8)
C19 C20 C21 C22 -2.0(13)
C10 C20 C21 C22 163.4(8)
C20 C21 C22 C23 8.1(12)
C20 C21 C22 C28 -161.8(8)
C21 C22 C23 C25 -175.7(8)
C28 C22 C23 C25 -6.4(12)
C21 C22 C23 C24 -5.2(13)
C28 C22 C23 C24 164.1(8)
C20 C19 C24 C23 10.1(12)
C18 C19 C24 C23 -164.5(8)
C25 C23 C24 C19 166.1(8)
C22 C23 C24 C19 -4.0(12)
C51 O1 C25 C26 -41.2(12)
C51 O1 C25 C23 144.4(7)
C22 C23 C25 C26 15.9(13)
C24 C23 C25 C26 -154.6(9)
C22 C23 C25 O1 -169.7(7)
C24 C23 C25 O1 19.8(12)
O1 C25 C26 O2 -4.9(14)
C23 C25 C26 O2 168.9(8)
O1 C25 C26 C27 173.2(8)
C23 C25 C26 C27 -12.9(14)
C59 O2 C26 C25 -71.7(12)
C59 O2 C26 C27 110.1(10)
C25 C26 C27 C32 169.3(8)
O2 C26 C27 C32 -12.5(12)
C25 C26 C27 C28 -0.1(13)
O2 C26 C27 C28 178.1(7)
C32 C27 C28 C29 3.9(12)
C26 C27 C28 C29 173.1(8)
C32 C27 C28 C22 -160.4(8)
C26 C27 C28 C22 8.8(11)
C23 C22 C28 C29 -168.6(8)
C21 C22 C28 C29 1.0(13)
C23 C22 C28 C27 -5.6(12)
C21 C22 C28 C27 164.0(8)
C27 C28 C29 C30 -6.5(13)
C22 C28 C29 C30 156.6(8)
C28 C29 C30 C31 4.0(13)
C28 C29 C30 C69 -163.4(9)
C29 C30 C31 C32 1.7(13)
C69 C30 C31 C32 171.8(8)
C29 C30 C31 C67 -172.5(8)
C69 C30 C31 C67 -2.3(9)
C30 C31 C32 C27 -4.0(12)
C67 C31 C32 C27 168.7(8)
C28 C27 C32 C31 1.3(12)
C26 C27 C32 C31 -167.7(8)
C2 C1 C33 C38 -66.8(12)
C163 C1 C33 C38 109.8(9)
C2 C1 C33 C34 115.3(10)
C163 C1 C33 C34 -68.1(11)
C38 C33 C34 C35 1.3(13)
C1 C33 C34 C35 179.1(8)
C38 C33 C34 C39 175.8(9)
C1 C33 C34 C39 -6.4(13)
C33 C34 C35 C36 -2.8(13)
C39 C34 C35 C36 -177.5(9)
C34 C35 C36 C37 3.7(13)
C34 C35 C36 C40 -176.8(8)
C35 C36 C37 C38 -3.1(13)
C40 C36 C37 C38 177.3(8)
C34 C33 C38 C37 -0.6(12)
C1 C33 C38 C37 -178.5(7)
C34 C33 C38 C41 -178.8(8)
C1 C33 C38 C41 3.3(13)
C36 C37 C38 C33 1.6(12)
C36 C37 C38 C41 179.9(8)
C11 C18 C42 C43 -96.5(11)
C19 C18 C42 C43 77.9(11)
C11 C18 C42 C47 75.3(12)
C19 C18 C42 C47 -110.3(9)
C47 C42 C43 C44 10.8(14)
C18 C42 C43 C44 -177.7(9)
C47 C42 C43 C48 -172.5(9)
C18 C42 C43 C48 -1.0(14)
C42 C43 C44 C45 -5.0(16)
C48 C43 C44 C45 178.1(10)
C43 C44 C45 C46 -0.9(17)
C43 C44 C45 C49 -177.6(10)
C44 C45 C46 C47 1.1(16)
C49 C45 C46 C47 178.0(10)
C43 C42 C47 C46 -10.1(13)
C18 C42 C47 C46 178.1(8)
C43 C42 C47 C50 173.5(9)
C18 C42 C47 C50 1.8(13)
C45 C46 C47 C42 4.2(14)
C45 C46 C47 C50 -179.5(10)
C25 O1 C51 C52 -43.8(11)
O1 C51 C52 C53 -61.2(12)
C51 C52 C53 C54 -176.0(9)
C52 C53 C54 C55 169.4(9)
C53 C54 C55 C56 179.2(8)
C54 C55 C56 C57 167.5(8)
C55 C56 C57 C58 -176.9(9)
C26 O2 C59 C60 176.4(9)
O2 C59 C60 C61 75.3(14)
C59 C60 C61 C62 176.0(12)
C60 C61 C62 C63 -177.1(12)
C61 C62 C63 C64 -178.4(11)
C62 C63 C64 C65 -81.7(17)
C63 C64 C65 C66 -170.5(13)
C32 C31 C67 C68 -169.0(9)
C30 C31 C67 C68 4.2(9)
C32 C31 C67 C99 9.5(15)
C30 C31 C67 C99 -177.3(8)
C99 C67 C68 C69 177.1(8)
C31 C67 C68 C69 -4.5(9)
C99 C67 C68 C81 -14.1(15)
C31 C67 C68 C81 164.2(8)
C67 C68 C69 C70 176.7(8)
C81 C68 C69 C70 6.0(11)
C67 C68 C69 C30 3.2(9)
C81 C68 C69 C30 -167.6(7)
C29 C30 C69 C70 -5.1(14)
C31 C30 C69 C70 -174.0(8)
C29 C30 C69 C68 168.4(9)
C31 C30 C69 C68 -0.4(9)
C68 C69 C70 C71 -3.1(12)
C30 C69 C70 C71 169.3(7)
C69 C70 C71 C72 -178.2(8)
C69 C70 C71 C82 -2.2(11)
C82 C71 C72 C73 -7.7(13)
C70 C71 C72 C73 168.1(8)
C71 C72 C73 C74 3.4(13)
C72 C73 C74 C75 -172.0(8)
C72 C73 C74 C83 3.2(13)
C73 C74 C75 C76 -179.8(8)
C83 C74 C75 C76 4.8(12)
C74 C75 C76 C77 -1.8(13)
C74 C75 C76 C86 -169.0(8)
C75 C76 C77 C84 179.7(8)
C86 C76 C77 C84 -10.5(8)
C75 C76 C77 C78 -0.4(11)
C86 C76 C77 C78 169.3(6)
C84 C77 C78 C83 179.4(8)
C76 C77 C78 C83 -0.4(10)
C84 C77 C78 C79 5.2(13)
C76 C77 C78 C79 -174.7(7)
C83 C78 C79 C80 -4.4(11)
C77 C78 C79 C80 169.8(7)
C78 C79 C80 C81 2.4(12)
C79 C80 C81 C82 1.8(12)
C79 C80 C81 C68 -175.6(7)
C67 C68 C81 C80 5.7(13)
C69 C68 C81 C80 173.9(7)
C67 C68 C81 C82 -171.8(8)
C69 C68 C81 C82 -3.5(10)
C72 C71 C82 C81 -179.7(8)
C70 C71 C82 C81 4.4(12)
C72 C71 C82 C83 5.1(12)
C70 C71 C82 C83 -170.7(7)
C80 C81 C82 C71 -178.9(7)
C68 C81 C82 C71 -1.4(11)
C80 C81 C82 C83 -3.6(11)
C68 C81 C82 C83 173.9(7)
C79 C78 C83 C74 177.9(7)
C77 C78 C83 C74 3.6(11)
C79 C78 C83 C82 2.5(11)
C77 C78 C83 C82 -171.8(7)
C73 C74 C83 C78 178.9(8)
C75 C74 C83 C78 -5.8(11)
C73 C74 C83 C82 -5.4(11)
C75 C74 C83 C82 169.8(7)
C71 C82 C83 C78 177.0(7)
C81 C82 C83 C78 1.4(11)
C71 C82 C83 C74 1.3(11)
C81 C82 C83 C74 -174.3(7)
C76 C77 C84 C85 11.5(8)
C78 C77 C84 C85 -168.3(8)
C76 C77 C84 C108 -168.0(7)
C78 C77 C84 C108 12.1(14)
C77 C84 C85 C90 167.4(9)
C108 C84 C85 C90 -13.1(13)
C77 C84 C85 C86 -7.8(9)
C108 C84 C85 C86 171.7(7)
C90 C85 C86 C87 0.4(12)
C84 C85 C86 C87 176.3(8)
C90 C85 C86 C76 -174.8(7)
C84 C85 C86 C76 1.2(9)
C75 C76 C86 C85 174.5(8)
C77 C76 C86 C85 5.3(9)
C75 C76 C86 C87 -0.5(15)
C77 C76 C86 C87 -169.7(8)
C85 C86 C87 C88 -9.3(12)
C76 C86 C87 C88 165.0(8)
C86 C87 C88 C89 14.3(12)
C86 C87 C88 C94 -164.0(8)
C87 C88 C89 C90 -11.1(13)
C94 C88 C89 C90 167.2(8)
C87 C88 C89 C91 -176.6(8)
C94 C88 C89 C91 1.7(12)
C86 C85 C90 C89 3.7(11)
C84 C85 C90 C89 -171.0(8)
C88 C89 C90 C85 1.7(12)
C91 C89 C90 C85 167.0(7)
C117 O3 C91 C92 -48.6(12)
C117 O3 C91 C89 135.2(9)
C88 C89 C91 C92 5.0(13)
C90 C89 C91 C92 -160.8(8)
C88 C89 C91 O3 -178.7(7)
C90 C89 C91 O3 15.5(11)
O3 C91 C92 O4 -0.9(14)
C89 C91 C92 O4 175.1(8)
O3 C91 C92 C93 179.1(8)
C89 C91 C92 C93 -5.0(14)
C125 O4 C92 C91 -70.6(11)
C125 O4 C92 C93 109.5(9)
C91 C92 C93 C94 -1.9(14)
O4 C92 C93 C94 178.1(8)
C91 C92 C93 C98 167.8(9)
O4 C92 C93 C98 -12.3(13)
C92 C93 C94 C95 175.4(8)
C98 C93 C94 C95 5.9(13)
C92 C93 C94 C88 8.4(13)
C98 C93 C94 C88 -161.1(8)
C89 C88 C94 C95 -175.3(8)
C87 C88 C94 C95 2.9(12)
C89 C88 C94 C93 -8.4(13)
C87 C88 C94 C93 169.8(8)
C93 C94 C95 C96 -7.7(13)
C88 C94 C95 C96 159.2(8)
C94 C95 C96 C97 4.1(13)
C94 C95 C96 C135 -162.6(8)
C95 C96 C97 C98 1.6(14)
C135 C96 C97 C98 170.9(8)
C95 C96 C97 C133 -170.9(8)
C135 C96 C97 C133 -1.6(9)
C96 C97 C98 C93 -3.6(13)
C133 C97 C98 C93 167.0(9)
C94 C93 C98 C97 -0.2(13)
C92 C93 C98 C97 -169.5(8)
C68 C67 C99 C100 -70.0(12)
C31 C67 C99 C100 112.0(10)
C68 C67 C99 C104 111.2(10)
C31 C67 C99 C104 -66.9(11)
C104 C99 C100 C101 0.4(13)
C67 C99 C100 C101 -178.4(8)
C104 C99 C100 C105 -179.7(8)
C67 C99 C100 C105 1.4(13)
C99 C100 C101 C102 0.9(13)
C105 C100 C101 C102 -178.9(9)
C100 C101 C102 C103 -2.7(14)
C100 C101 C102 C106 178.6(8)
C101 C102 C103 C104 2.9(14)
C106 C102 C103 C104 -178.4(8)
C100 C99 C104 C103 -0.3(12)
C67 C99 C104 C103 178.6(7)
C100 C99 C104 C107 176.2(8)
C67 C99 C104 C107 -4.9(12)
C102 C103 C104 C99 -1.4(12)
C102 C103 C104 C107 -177.9(8)
C77 C84 C108 C113 -106.5(10)
C85 C84 C108 C113 74.0(11)
C77 C84 C108 C109 71.8(11)
C85 C84 C108 C109 -107.6(9)
C113 C108 C109 C110 -4.8(13)
C84 C108 C109 C110 176.8(8)
C113 C108 C109 C114 176.1(8)
C84 C108 C109 C114 -2.3(12)
C108 C109 C110 C111 5.4(13)
C114 C109 C110 C111 -175.5(8)
C109 C110 C111 C112 -4.3(13)
C109 C110 C111 C115 -178.3(8)
C110 C111 C112 C113 2.7(15)
C115 C111 C112 C113 176.4(9)
C109 C108 C113 C112 3.0(13)
C84 C108 C113 C112 -178.7(8)
C109 C108 C113 C116 -177.7(8)
C84 C108 C113 C116 0.6(13)
C111 C112 C113 C108 -2.1(15)
C111 C112 C113 C116 178.6(9)
C91 O3 C117 C118 -114.3(14)
O3 C117 C118 C119 42(2)
C117 C118 C119 C120 167.0(14)
C118 C119 C120 C121 51.2(19)
C119 C120 C121 C122 172.5(14)
C120 C121 C122 C123 -179.2(14)
C121 C122 C123 C124 53(2)
C92 O4 C125 C126 -178.6(7)
O4 C125 C126 C127 68.2(11)
C125 C126 C127 C128 -175.3(9)
C126 C127 C128 C129 -58.6(13)
C127 C128 C129 C130 -168.5(9)
C128 C129 C130 C131 176.8(8)
C129 C130 C131 C132 -173.2(9)
C96 C97 C133 C134 5.4(10)
C98 C97 C133 C134 -165.9(9)
C96 C97 C133 C165 -172.2(8)
C98 C97 C133 C165 16.4(14)
C165 C133 C134 C135 170.1(9)
C97 C133 C134 C135 -7.2(10)
C165 C133 C134 C147 -17.9(17)
C97 C133 C134 C147 164.9(9)
C133 C134 C135 C136 -179.4(8)
C147 C134 C135 C136 7.3(13)
C133 C134 C135 C96 6.3(10)
C147 C134 C135 C96 -166.9(7)
C95 C96 C135 C136 -8.0(15)
C97 C96 C135 C136 -176.6(9)
C95 C96 C135 C134 165.9(9)
C97 C96 C135 C134 -2.6(9)
C134 C135 C136 C137 -7.9(14)
C96 C135 C136 C137 165.1(8)
C135 C136 C137 C138 -176.8(9)
C135 C136 C137 C148 -0.4(13)
C136 C137 C138 C139 165.5(9)
C148 C137 C138 C139 -10.9(14)
C137 C138 C139 C140 3.7(15)
C138 C139 C140 C149 5.6(14)
C138 C139 C140 C141 -167.3(9)
C139 C140 C141 C142 174.7(9)
C149 C140 C141 C142 1.5(13)
C140 C141 C142 C152 -169.3(9)
C140 C141 C142 C143 6.8(13)
C141 C142 C143 C150 177.0(8)
C152 C142 C143 C150 -6.1(10)
C141 C142 C143 C144 -7.3(12)
C152 C142 C143 C144 169.7(8)
C150 C143 C144 C145 4.6(16)
C142 C143 C144 C145 -169.9(8)
C150 C143 C144 C149 174.0(9)
C142 C143 C144 C149 -0.6(12)
C149 C144 C145 C146 -2.3(14)
C143 C144 C145 C146 166.7(9)
C144 C145 C146 C147 -0.3(15)
C145 C146 C147 C148 2.3(14)
C145 C146 C147 C134 -165.5(9)
C133 C134 C147 C146 -2.2(16)
C135 C134 C147 C146 169.3(8)
C133 C134 C147 C148 -170.0(9)
C135 C134 C147 C148 1.6(12)
C146 C147 C148 C149 -1.7(13)
C134 C147 C148 C149 166.9(8)
C146 C147 C148 C137 -177.8(8)
C134 C147 C148 C137 -9.3(13)
C138 C137 C148 C147 -174.4(9)
C136 C137 C148 C147 9.0(13)
C138 C137 C148 C149 9.4(13)
C136 C137 C148 C149 -167.2(8)
C139 C140 C149 C144 177.3(9)
C141 C140 C149 C144 -9.8(13)
C139 C140 C149 C148 -6.8(13)
C141 C140 C149 C148 166.2(8)
C145 C144 C149 C140 178.8(8)
C143 C144 C149 C140 8.9(12)
C145 C144 C149 C148 2.8(13)
C143 C144 C149 C148 -167.1(8)
C147 C148 C149 C140 -177.0(8)
C137 C148 C149 C140 -0.8(13)
C147 C148 C149 C144 -0.9(13)
C137 C148 C149 C144 175.3(8)
C144 C143 C150 C174 10.1(17)
C142 C143 C150 C174 -175.0(9)
C144 C143 C150 C151 -168.4(9)
C142 C143 C150 C151 6.5(10)
C143 C150 C151 C152 -4.7(11)
C174 C150 C151 C152 176.6(8)
C143 C150 C151 C156 167.1(11)
C174 C150 C151 C156 -11.6(16)
C156 C151 C152 C153 -2.4(15)
C150 C151 C152 C153 170.7(9)
C156 C151 C152 C142 -172.2(9)
C150 C151 C152 C142 0.9(10)
C141 C142 C152 C153 10.1(16)
C143 C142 C152 C153 -166.5(9)
C141 C142 C152 C151 179.5(10)
C143 C142 C152 C151 3.0(10)
C151 C152 C153 C154 -3.2(14)
C142 C152 C153 C154 164.9(8)
C152 C153 C154 C155 3.6(13)
C152 C153 C154 C160 -166.6(9)
C160 C154 C155 C156 171.8(10)
C153 C154 C155 C156 1.5(15)
C160 C154 C155 C157 -6.4(15)
C153 C154 C155 C157 -176.7(9)
C154 C155 C156 C151 -6.9(16)
C157 C155 C156 C151 171.2(10)
C152 C151 C156 C155 7.3(15)
C150 C151 C156 C155 -163.7(10)
C1W O5 C157 C158 -56.1(18)
C1X O5 C157 C158 -72.8(17)
C1W O5 C157 C155 127.9(14)
C1X O5 C157 C155 111.2(14)
C156 C155 C157 O5 5.4(17)
C154 C155 C157 O5 -176.4(11)
C156 C155 C157 C158 -170.5(11)
C154 C155 C157 C158 7.7(17)
C1Y O6 C158 C157 103.6(14)
C1Z O6 C158 C157 87.2(18)
C1Y O6 C158 C159 -84.8(13)
C1Z O6 C158 C159 -101.2(18)
O5 C157 C158 O6 -6.7(17)
C155 C157 C158 O6 169.1(10)
O5 C157 C158 C159 -178.5(11)
C155 C157 C158 C159 -2.6(17)
O6 C158 C159 C160 -175.9(9)
C157 C158 C159 C160 -4.1(16)
O6 C158 C159 C164 -2.6(15)
C157 C158 C159 C164 169.2(10)
C158 C159 C160 C161 174.8(10)
C164 C159 C160 C161 1.7(15)
C158 C159 C160 C154 5.5(15)
C164 C159 C160 C154 -167.7(9)
C155 C154 C160 C159 0.0(15)
C153 C154 C160 C159 169.6(9)
C155 C154 C160 C161 -169.4(10)
C153 C154 C160 C161 0.2(15)
C159 C160 C161 C162 -4.8(15)
C154 C160 C161 C162 164.6(9)
C160 C161 C162 C163 0.6(14)
C160 C161 C162 C3 -165.8(9)
C4 C3 C162 C161 -9.2(15)
C2 C3 C162 C161 165.4(9)
C4 C3 C162 C163 -177.2(8)
C2 C3 C162 C163 -2.5(9)
C161 C162 C163 C164 7.0(13)
C3 C162 C163 C164 175.7(8)
C161 C162 C163 C1 -171.2(8)
C3 C162 C163 C1 -2.6(9)
C2 C1 C163 C164 -170.9(10)
C33 C1 C163 C164 11.8(15)
C2 C1 C163 C162 7.0(9)
C33 C1 C163 C162 -170.2(7)
C162 C163 C164 C159 -9.9(13)
C1 C163 C164 C159 167.9(9)
C160 C159 C164 C163 5.8(14)
C158 C159 C164 C163 -167.5(9)
C134 C133 C165 C166 112.9(12)
C97 C133 C165 C166 -70.2(12)
C134 C133 C165 C170 -67.2(13)
C97 C133 C165 C170 109.7(9)
C170 C165 C166 C167 -2.9(13)
C133 C165 C166 C167 177.0(8)
C170 C165 C166 C171 173.8(9)
C133 C165 C166 C171 -6.3(14)
C165 C166 C167 C168 4.1(13)
C171 C166 C167 C168 -172.7(9)
C166 C167 C168 C169 -2.5(13)
C166 C167 C168 C172 -178.5(9)
C167 C168 C169 C170 -0.3(13)
C172 C168 C169 C170 175.7(8)
C168 C169 C170 C165 1.3(13)
C168 C169 C170 C173 -177.7(8)
C166 C165 C170 C169 0.3(13)
C133 C165 C170 C169 -179.6(8)
C166 C165 C170 C173 179.3(8)
C133 C165 C170 C173 -0.6(12)
C143 C150 C174 C175 -99.9(13)
C151 C150 C174 C175 78.4(12)
C143 C150 C174 C179 82.1(13)
C151 C150 C174 C179 -99.5(10)
C179 C174 C175 C176 0.8(14)
C150 C174 C175 C176 -177.1(9)
C179 C174 C175 C180 -177.4(10)
C150 C174 C175 C180 4.7(15)
C174 C175 C176 C177 -0.8(15)
C180 C175 C176 C177 177.4(10)
C175 C176 C177 C178 -0.9(14)
C175 C176 C177 C181 179.9(9)
C176 C177 C178 C179 2.6(13)
C181 C177 C178 C179 -178.2(8)
C177 C178 C179 C174 -2.6(13)
C177 C178 C179 C182 -178.8(9)
C175 C174 C179 C178 0.8(13)
C150 C174 C179 C178 178.8(8)
C175 C174 C179 C182 177.1(9)
C150 C174 C179 C182 -4.9(13)
C157 O5 C1X C2X -134(2)
O5 C1X C2X C3X 68(5)
C1X C2X C3X C4X -173(3)
C2X C3X C4X C5X -48(4)
C3X C4X C5X C6X 162(3)
C4X C5X C6X C7X 167(3)
C5X C6X C7X C8X 147(4)
C157 O5 C1W C2W -140.3(18)
O5 C1W C2W C3W 76(4)
C1W C2W C3W C4W -164(3)
C2W C3W C4W C5W -65(4)
C3W C4W C5W C6W -155(3)
C4W C5W C6W C7W -167(3)
C5W C6W C7W C8W -174(4)
C158 O6 C1Y C2Y -105(2)
O6 C1Y C2Y C3Y -159(4)
C1Y C2Y C3Y C4Y -175(4)
C2Y C3Y C4Y C5Y 171(4)
C3Y C4Y C5Y C6Y -137(3)
C4Y C5Y C6Y C7Y -86(3)
C5Y C6Y C7Y C8Y 132(3)
C158 O6 C1Z C2Z 58(16)
O6 C1Z C2Z C3Z -148(14)
C1Z C2Z C3Z C4Z -169(4)
C2Z C3Z C4Z C5Z 159(4)
C3Z C4Z C5Z C6Z 65(4)
C4Z C5Z C6Z C7Z 179(3)
C5Z C6Z C7Z C8Z 177(4)
